data_7708605
loop_
_publ_author_name
'Bezzubov, Stanislav'
'Ermolov, Kirill'
'Gorbunov, Alexander'
'Kalle, Paulina'
'Lentin, Ivan'
'Latyshev, Gennadij'
'Kovalev, Vladimir'
'Vatsouro, Ivan'

_publ_section_title
;
 Inherently dinuclear iridium(III) meso architectures accessed by
 cyclometalation of calix[4]arene-based bis(aryltriazoles)
;
_journal_name_full 'Dalton Transactions'
_journal_paper_doi 10.1039/D1DT03579G
_journal_year 2021
_chemical_formula_moiety 'C188 H200 Ir2 N16 O8, 2(Cl), 2(C H2 Cl2), C4 H10 O'
_chemical_formula_sum 'C194 H214 Cl6 Ir2 N16 O9'
_chemical_formula_weight 3510.90
_space_group_crystal_system orthorhombic
_space_group_IT_number 33
_space_group_name_Hall 'P 2c -2n'
_space_group_name_H-M_alt 'P n a 21'
_atom_sites_solution_hydrogens geom
_audit_creation_date 2020-11-18
_audit_creation_method
;
Olex2 1.2
(compiled 2018.05.29 svn.r3508 for OlexSys, GUI svn.r5506)
;
_audit_update_record
;
2020-11-18 deposited with the CCDC.	2021-10-27 downloaded from the CCDC.
;
_cell_angle_alpha 90
_cell_angle_beta 90
_cell_angle_gamma 90
_cell_formula_units_Z 4
_cell_length_a 27.5551(9)
_cell_length_b 21.0953(7)
_cell_length_c 33.6113(9)
_cell_measurement_reflns_used 9980
_cell_measurement_temperature 100.0
_cell_measurement_theta_max 25.96
_cell_measurement_theta_min 2.28
_cell_volume 19537.7(10)
_computing_cell_refinement 'SAINT V8.40A (?, 2016)'
_computing_data_collection 'APEX3 v.2017.3_0 (Bruker AXS, 2017)'
_computing_data_reduction 'SAINT V8.40A (?, 2016)'
_computing_molecular_graphics 'Olex2 (Dolomanov et al., 2009)'
_computing_publication_material 'Olex2 (Dolomanov et al., 2009)'
_computing_structure_refinement 'ShelXL (Sheldrick, 2015)'
_computing_structure_solution 'SHELXT 2014/5 (Sheldrick, 2014)'
_diffrn_ambient_temperature 100.0
_diffrn_detector 'PHOTON III area detector'
_diffrn_detector_area_resol_mean 10.4
_diffrn_detector_type 'mixed mode'
_diffrn_measured_fraction_theta_full 0.999
_diffrn_measured_fraction_theta_max 0.999
_diffrn_measurement_device 'three-circle diffractometer'
_diffrn_measurement_device_type 'Bruker D8 Venture'
_diffrn_measurement_method '\w scan'
_diffrn_radiation_monochromator 'mirror optics'
_diffrn_radiation_probe x-ray
_diffrn_radiation_type MoK\a
_diffrn_radiation_wavelength 0.71073
_diffrn_reflns_av_R_equivalents 0.0528
_diffrn_reflns_av_unetI/netI 0.0716
_diffrn_reflns_Laue_measured_fraction_full 0.999
_diffrn_reflns_Laue_measured_fraction_max 0.999
_diffrn_reflns_limit_h_max 27
_diffrn_reflns_limit_h_min -32
_diffrn_reflns_limit_k_max 25
_diffrn_reflns_limit_k_min -20
_diffrn_reflns_limit_l_max 40
_diffrn_reflns_limit_l_min -39
_diffrn_reflns_number 94035
_diffrn_reflns_point_group_measured_fraction_full 1.000
_diffrn_reflns_point_group_measured_fraction_max 0.999
_diffrn_reflns_theta_full 25.048
_diffrn_reflns_theta_max 25.048
_diffrn_reflns_theta_min 1.765
_diffrn_source 'microfocus sealed X-ray tube'
_diffrn_source_type 'Incoatec I\ms 3.0'
_diffrn_standards_number 0
_exptl_absorpt_coefficient_mu 1.499
_exptl_absorpt_correction_T_max 0.7454
_exptl_absorpt_correction_T_min 0.5624
_exptl_absorpt_correction_type multi-scan
_exptl_absorpt_process_details
'SADABS-2016/2 (Bruker,2016/2) was used for absorption correction. wR2(int) was 0.0837 before and 0.0481 after correction. The Ratio of minimum to maximum transmission is 0.7545. The \l/2 correction factor is Not present.'
_exptl_crystal_colour orange
_exptl_crystal_colour_primary orange
_exptl_crystal_density_diffrn 1.194
_exptl_crystal_description plate
_exptl_crystal_F_000 7272
_exptl_crystal_preparation Luminescent
_exptl_crystal_recrystallization_method 'Re-crystallisation from solvent: CH2Cl2, EtOEt'
_exptl_crystal_size_max 0.22
_exptl_crystal_size_mid 0.1
_exptl_crystal_size_min 0.02
_refine_diff_density_max 1.399
_refine_diff_density_min -1.502
_refine_diff_density_rms 0.105
_refine_ls_abs_structure_details
;
 Refined as an inversion twin.
;
_refine_ls_abs_structure_Flack 0.309(7)
_refine_ls_extinction_method none
_refine_ls_goodness_of_fit_ref 1.021
_refine_ls_hydrogen_treatment constr
_refine_ls_matrix_type full
_refine_ls_number_parameters 2026
_refine_ls_number_reflns 34200
_refine_ls_number_restraints 65
_refine_ls_restrained_S_all 1.023
_refine_ls_R_factor_all 0.0724
_refine_ls_R_factor_gt 0.0504
_refine_ls_shift/su_max 0.001
_refine_ls_shift/su_mean 0.000
_refine_ls_structure_factor_coef Fsqd
_refine_ls_weighting_details 'w=1/[\s^2^(Fo^2^)+(0.0633P)^2^+35.5769P] where P=(Fo^2^+2Fc^2^)/3'
_refine_ls_weighting_scheme calc
_refine_ls_wR_factor_gt 0.1174
_refine_ls_wR_factor_ref 0.1298
_reflns_Friedel_coverage 0.963
_reflns_Friedel_fraction_full 1.000
_reflns_Friedel_fraction_max 1.000
_reflns_number_gt 27481
_reflns_number_total 34200
_reflns_threshold_expression 'I > 2\s(I)'
_cod_data_source_file d1dt03579g2.cif
_cod_data_source_block v872b
_cod_database_code 7708605
_shelx_shelxl_version_number 2014/7
_shelx_space_group_comment
;
The symmetry employed for this shelxl refinement is uniquely defined
by the following loop, which should always be used as a source of
symmetry information in preference to the above space-group names.
They are only intended as comments.
;
_shelx_estimated_absorpt_t_max 0.971
_shelx_estimated_absorpt_t_min 0.734
_olex2_refinement_description
;
1. Twinned data refinement
 Scales: 0.691(7)
 0.309(7)
2. Fixed Uiso
 At 1.2 times of:
  All C(H) groups, All C(H,H) groups
 At 1.5 times of:
  All C(H,H,H) groups
3. Restrained distances
 C16-C2AA
 2.6 with sigma of 0.02
 C12-C8B
 2.55 with sigma of 0.02
 C1AA-C12
 2.55 with sigma of 0.02
 C05A-C05X
 1.54 with sigma of 0.02
 C5AA-C05N \\sim C11-C05N \\sim C3A-C05N \\sim C3B-C05N \\sim C05N-C3AA \\sim
C9-C05N
 with sigma of 0.02
 C8B-C064 \\sim C5-C064 \\sim C1AA-C064
 with sigma of 0.02
 C043-C0 \\sim C043-C16 \\sim C043-C13 \\sim C043-C4AA \\sim C043-C14 \\sim
C043-C2AA
 with sigma of 0.02
 C12B-C05Q \\sim C12A-C05Q \\sim C05Q-C17 \\sim C05Q-C6 \\sim C05Q-C7 \\sim
C05Q-C18
 with sigma of 0.02
 C1AA-C064 \\sim C0AA-C064 \\sim C064-C12 \\sim C064-C5 \\sim C8B-C064 \\sim
C8A-C064
 with sigma of 0.02
 C06H-C06F \\sim C06I-C06C
 with sigma of 0.02
4. Uiso/Uaniso restraints and constraints
Uanis(C9) = Uanis(C3AA) = Uanis(C3B) = Uanis(C3A) = Uanis(C5AA) = Uanis(C11)
Uanis(C13) = Uanis(C4AA) = Uanis(C14) = Uanis(C2AA) = Uanis(C0) = Uanis(C16)
Uanis(C12A) = Uanis(C12B) = Uanis(C18) = Uanis(C7) = Uanis(C6) = Uanis(C17)
Uanis(C1AA) = Uanis(C0AA) = Uanis(C12) = Uanis(C5) = Uanis(C8B) = Uanis(C8A)
Uanis(C06I) = Uanis(C06C)
Uanis(C05Y) = Uanis(C04T) = Uanis(C06G)
Uanis(C04E) = Uanis(C04F) = Uanis(C02W)
Uanis(C05Q) = Uanis(C12B) = Uanis(C12A) = Uanis(C17) = Uanis(C6) = Uanis(C7) =
Uanis(C18)
Uanis(C064) = Uanis(C5) = Uanis(C12) = Uanis(C0AA) = Uanis(C1AA) = Uanis(C8A) =
Uanis(C8B)
5. Others
 Fixed Sof: C0(0.66) H0A(0.66) H0B(0.66) H0C(0.66) C3AA(0.5) H3AB(0.5)
 H3AC(0.5) H3AD(0.5) C4AA(0.34) H4AB(0.34) H4AC(0.34) H4AD(0.34) C5AA(0.5)
 H5AB(0.5) H5AC(0.5) H5AD(0.5) C2AA(0.34) H2AB(0.34) H2AC(0.34) H2AD(0.34)
 C5(0.5) H5A(0.5) H5B(0.5) H5C(0.5) C6(0.5) H6A(0.5) H6B(0.5) H6C(0.5) C7(0.5)
 H7A(0.5) H7B(0.5) H7C(0.5) C12B(0.5) H12A(0.5) H12B(0.5) H12C(0.5) C3B(0.5)
 H3BA(0.5) H3BB(0.5) H3BC(0.5) C8B(0.5) H8BA(0.5) H8BB(0.5) H8BC(0.5) C9(0.5)
 H9A(0.5) H9B(0.5) H9C(0.5) C3A(0.5) H3AE(0.5) H3AF(0.5) H3AG(0.5) C11(0.5)
 H11A(0.5) H11B(0.5) H11C(0.5) C1AA(0.5) H1AB(0.5) H1AC(0.5) H1AD(0.5)
 C13(0.66) H13A(0.66) H13B(0.66) H13C(0.66) C14(0.66) H14A(0.66) H14B(0.66)
 H14C(0.66) C16(0.34) H16A(0.34) H16B(0.34) H16C(0.34) C12A(0.5) H12D(0.5)
 H12E(0.5) H12F(0.5) C17(0.5) H17A(0.5) H17B(0.5) H17C(0.5) C18(0.5) H18A(0.5)
 H18B(0.5) H18C(0.5) C0AA(0.5) H0AB(0.5) H0AC(0.5) H0AD(0.5) C8A(0.5) H8AB(0.5)
 H8AC(0.5) H8AD(0.5) C12(0.5) H12G(0.5) H12H(0.5) H12I(0.5)
 Fixed X: Ir1(0.21197)
 Fixed Y: Ir1(0.29994)
 Fixed Z: Ir1(0.55842)
6.a Secondary CH2 refined with riding coordinates:
 C013(H01A,H01B), C016(H01C,H01D), C017(H01E,H01F), C01B(H01G,H01H), C01X(H01R,
 H01S), C029(H02A,H02B), C02R(H02G,H02H), C035(H03A,H03B), C038(H03C,H03D),
 C03D(H03F,H03G), C03K(H03I,H03K), C03R(H03L,H03O), C03T(H03P,H03Q), C041(H04A,
 H04B), C04J(H04M,H04N), C04K(H04O,H04P), C04N(H04T,H04U), C04Q(H04X,H04Y),
 C04U(H0AA,HB), C050(H05A,H05B), C05G(H05N,H05O), C05M(H05T,H05U), C05T(H05,HC),
  C05V(H9AA,HD), C05X(H6AA,HE), C069(H06U,H06V), C06H(H06Q,H06R), C06I(H06S,
 H06T)
6.b Me refined with riding coordinates:
 C5(H5A,H5B,H5C), C1AA(H1AB,H1AC,H1AD), C12A(H12D,H12E,H12F), C0AA(H0AB,H0AC,
 H0AD)
6.c Aromatic/amide H refined with riding coordinates:
 C012(H012), C01C(H01I), C01D(H01J), C01F(H01K), C01I(H01L), C01M(H01M),
 C01N(H01N), C01O(H01O), C01P(H01P), C01Q(H01Q), C01U(H01U), C023(H023),
 C024(H024), C028(H028), C02A(H02C), C02C(H02D), C02D(H02E), C02F(H02F),
 C02L(H02L), C02M(H02M), C02N(H02N), C02O(H02O), C02P(H02P), C02S(H02S),
 C02Z(H02Z), C030(H030), C031(H031), C033(H033), C036(H036), C03A(H03E),
 C03G(H03H), C03J(H03J), C03M(H03M), C03N(H03N), C03S(H03S), C03U(H03U),
 C03W(H03W), C03X(H03X), C03Y(H03Y), C044(H044), C046(H046), C047(H047),
 C048(H048), C049(H049), C04B(H04C), C04D(H04D), C04H(H04K), C04I(H04L),
 C04O(H04V), C04P(H04W), C04R(H04Z), C04W(H1AA), C04X(H2AA), C04Y(H3AA),
 C04Z(H4AA), C052(H052), C054(H054), C055(H055), C056(H056), C057(H057),
 C05D(H05L), C05E(H05M), C05K(H05S), C05P(H05Y), C05S(H05Z), C05W(H5AA),
 C05Z(H8AA), C06B(H06G)
6.d Idealised Me refined as rotating group:
 C02T(H02I,H02J,H02K), C02V(H02Q,H02R,H02T), C02W(H02U,H02V,H02W), C04E(H04E,
 H04F,H04G), C04F(H04H,H04I,H04J), C04L(H04Q,H04R,H04S), C04T(H04,H,HA),
 C059(H05C,H05D,H05E), C05A(H05F,H05G,H05H), C05C(H05I,H05J,H05K), C05H(H05P,
 H05Q,H05R), C05O(H05V,H05W,H05X), C0(H0A,H0B,H0C), C05Y(H7AA,HF,HG), C061(H06A,
 H06B,H06C), C3AA(H3AB,H3AC,H3AD), C063(H06D,H06E,H06F), C4AA(H4AB,H4AC,H4AD),
 C5AA(H5AB,H5AC,H5AD), C06C(H06K,H06L,H06M), C06F(H06N,H06O,H06P), C06G(H06H,
 H06I,H06J), C2AA(H2AB,H2AC,H2AD), C6(H6A,H6B,H6C), C7(H7A,H7B,H7C), C12B(H12A,
 H12B,H12C), C3B(H3BA,H3BB,H3BC), C8B(H8BA,H8BB,H8BC), C9(H9A,H9B,H9C),
 C3A(H3AE,H3AF,H3AG), C11(H11A,H11B,H11C), C13(H13A,H13B,H13C), C14(H14A,H14B,
 H14C), C16(H16A,H16B,H16C), C17(H17A,H17B,H17C), C18(H18A,H18B,H18C), C8A(H8AB,
 H8AC,H8AD), C12(H12G,H12H,H12I)
;
_olex2_submission_special_instructions 'No special instructions were received'

loop_
_space_group_symop_operation_xyz
'x, y, z'
'-x, -y, z+1/2'
'x+1/2, -y+1/2, z'
'-x+1/2, y+1/2, z+1/2'

loop_
_atom_site_label
_atom_site_type_symbol
_atom_site_fract_x
_atom_site_fract_y
_atom_site_fract_z
_atom_site_U_iso_or_equiv
_atom_site_adp_type
_atom_site_occupancy
_atom_site_site_symmetry_order
_atom_site_calc_flag
_atom_site_refinement_flags_posn
_atom_site_refinement_flags_adp
_atom_site_refinement_flags_occupancy
_atom_site_disorder_assembly
_atom_site_disorder_group
Ir1 Ir 0.2120 0.2999 0.5584 0.02171(10) Uani 1 1 d . . . . .
Ir2 Ir 0.18382(2) 0.70618(2) 0.43507(2) 0.02068(10) Uani 1 1 d . . . . .
Cl04 Cl -0.01876(13) 0.2646(2) 0.64078(12) 0.0572(10) Uani 1 1 d . . . . .
Cl06 Cl 0.09601(15) 0.1767(2) 0.61693(13) 0.0655(11) Uani 1 1 d . . . . .
Cl07 Cl 0.42345(15) 0.7117(2) 0.36740(13) 0.0651(11) Uani 1 1 d . . . . .
Cl08 Cl 0.10304(18) 0.0905(2) 0.68343(14) 0.0781(13) Uani 1 1 d . . . . .
Cl09 Cl 0.31233(18) 0.8177(3) 0.36891(14) 0.0798(13) Uani 1 1 d . . . . .
Cl0A Cl 0.37476(19) 0.8762(3) 0.31039(16) 0.0922(15) Uani 1 1 d . . . . .
O00C O 0.4126(3) 0.6822(4) 0.5068(2) 0.0272(18) Uani 1 1 d . . . . .
N4 N 0.2276(3) 0.2024(4) 0.5467(2) 0.023(2) Uani 1 1 d . . . . .
O00E O -0.0923(3) 0.4350(4) 0.4651(2) 0.0292(18) Uani 1 1 d . . . . .
O00F O -0.0198(3) 0.3208(3) 0.4954(2) 0.0242(17) Uani 1 1 d . . . . .
N5 N 0.1119(3) 0.6891(4) 0.4329(4) 0.027(2) Uani 1 1 d . . . . .
O00H O 0.4900(2) 0.5624(4) 0.5290(2) 0.0283(18) Uani 1 1 d . . . . .
O00J O 0.0355(3) 0.4257(4) 0.4387(3) 0.0367(19) Uani 1 1 d . . . . .
N8 N 0.1908(3) 0.7515(4) 0.3782(3) 0.024(2) Uani 1 1 d . . . . .
O00L O 0.3692(3) 0.5847(4) 0.5642(2) 0.036(2) Uani 1 1 d . . . . .
N1 N 0.2836(3) 0.3176(3) 0.5594(4) 0.0222(18) Uani 1 1 d . . . . .
N6 N 0.2573(3) 0.7060(4) 0.4407(3) 0.021(2) Uani 1 1 d . . . . .
O00O O 0.4281(3) 0.4468(3) 0.5784(2) 0.0267(17) Uani 1 1 d . . . . .
N00P N 0.2881(3) 0.7496(4) 0.4557(3) 0.023(2) Uani 1 1 d . . . . .
N3 N 0.2083(3) 0.2612(4) 0.6162(3) 0.024(2) Uani 1 1 d . . . . .
O00R O -0.0316(3) 0.5591(3) 0.4177(2) 0.0267(17) Uani 1 1 d . . . . .
N00S N 0.3153(4) 0.3199(5) 0.5898(3) 0.029(2) Uani 1 1 d . . . . .
N7 N 0.1701(3) 0.8040(4) 0.4483(3) 0.025(2) Uani 1 1 d . . . . .
N00U N 0.3316(3) 0.7201(4) 0.4512(3) 0.023(2) Uani 1 1 d . . . . .
N00V N 0.0388(3) 0.6670(5) 0.4187(3) 0.033(3) Uani 1 1 d . . . . .
N00W N 0.3569(3) 0.3383(4) 0.5728(3) 0.026(2) Uani 1 1 d . . . . .
N2 N 0.1378(3) 0.2972(4) 0.5543(3) 0.021(2) Uani 1 1 d . . . . .
C00Y C 0.2180(4) 0.1960(5) 0.6178(3) 0.024(2) Uani 1 1 d . . . . .
N00Z N 0.0633(3) 0.2799(4) 0.5476(3) 0.027(2) Uani 1 1 d . . . . .
C010 C 0.2803(4) 0.6531(5) 0.4289(3) 0.024(2) Uani 1 1 d . . . . .
N011 N 0.1075(3) 0.2549(4) 0.5396(3) 0.026(2) Uani 1 1 d . . . . .
C012 C 0.2391(4) 0.1746(5) 0.5131(3) 0.022(2) Uani 1 1 d . . . . .
H012 H 0.2376 0.1989 0.4894 0.027 Uiso 1 1 calc R . . . .
C013 C -0.1225(4) 0.3074(6) 0.4748(3) 0.029(3) Uani 1 1 d . . . . .
H01A H -0.1451 0.2742 0.4845 0.035 Uiso 1 1 calc R . . . .
H01B H -0.1093 0.3301 0.4982 0.035 Uiso 1 1 calc R . . . .
C014 C 0.2723(4) 0.0074(5) 0.5389(4) 0.030(3) Uani 1 1 d . . . . .
C016 C 0.4185(4) 0.7169(5) 0.4698(3) 0.025(3) Uani 1 1 d . . . . .
H01C H 0.4237 0.6863 0.4479 0.030 Uiso 1 1 calc R . . . .
H01D H 0.4478 0.7438 0.4718 0.030 Uiso 1 1 calc R . . . .
C017 C 0.3392(4) 0.7167(5) 0.5642(4) 0.031(3) Uani 1 1 d . . . . .
H01E H 0.3335 0.6969 0.5380 0.037 Uiso 1 1 calc R . . . .
H01F H 0.3183 0.7548 0.5662 0.037 Uiso 1 1 calc R . . . .
C018 C -0.1495(4) 0.3532(5) 0.4485(3) 0.021(2) Uani 1 1 d . . . . .
C019 C 0.3922(4) 0.7366(5) 0.5674(3) 0.028(3) Uani 1 1 d . . . . .
C2 C 0.1949(4) 0.3867(6) 0.5788(3) 0.027(3) Uani 1 1 d . . . . .
C01B C 0.3758(3) 0.7581(5) 0.4597(4) 0.026(3) Uani 1 1 d . . . . .
H01G H 0.3692 0.7870 0.4823 0.031 Uiso 1 1 calc R . . . .
H01H H 0.3838 0.7843 0.4362 0.031 Uiso 1 1 calc R . . . .
C01C C 0.2340(4) 0.0655(6) 0.6161(4) 0.035(3) Uani 1 1 d . . . . .
H01I H 0.2376 0.0207 0.6158 0.042 Uiso 1 1 calc R . . . .
C01D C 0.2534(4) 0.1116(6) 0.5102(3) 0.029(3) Uani 1 1 d . . . . .
H01J H 0.2627 0.0949 0.4851 0.035 Uiso 1 1 calc R . . . .
N01E N 0.0802(3) 0.6881(4) 0.4023(3) 0.025(2) Uani 1 1 d . . . . .
C01F C -0.1891(4) 0.3342(5) 0.4262(3) 0.025(3) Uani 1 1 d . . . . .
H01K H -0.2006 0.2919 0.4287 0.029 Uiso 1 1 calc R . . . .
C01G C 0.4272(4) 0.7158(5) 0.5401(3) 0.021(2) Uani 1 1 d . . . . .
C4 C 0.1999(4) 0.6179(6) 0.4133(3) 0.027(3) Uani 1 1 d . . . . .
C01I C -0.1959(4) 0.4367(5) 0.3962(3) 0.025(2) Uani 1 1 d . . . . .
H01L H -0.2118 0.4652 0.3786 0.030 Uiso 1 1 calc R . . . .
C1 C 0.2235(4) 0.3268(5) 0.5009(4) 0.028(3) Uani 1 1 d . . . . .
C3 C 0.1726(4) 0.6760(5) 0.4918(3) 0.021(2) Uani 1 1 d . . . . .
C01L C 0.3048(4) 0.3346(5) 0.5245(4) 0.029(3) Uani 1 1 d . . . . .
C01M C 0.3292(4) 0.6637(5) 0.4355(4) 0.026(2) Uani 1 1 d . . . . .
H01M H 0.3554 0.6359 0.4297 0.031 Uiso 1 1 calc R . . . .
C01N C 0.2991(4) 0.6887(6) 0.6303(3) 0.029(3) Uani 1 1 d . . . . .
H01N H 0.2880 0.7313 0.6313 0.035 Uiso 1 1 calc R . . . .
C01O C 0.2044(4) 0.3430(5) 0.4307(4) 0.033(3) Uani 1 1 d . . . . .
H01O H 0.1811 0.3446 0.4100 0.040 Uiso 1 1 calc R . . . .
C01P C 0.1558(4) 0.8288(5) 0.4827(3) 0.023(2) Uani 1 1 d . . . . .
H01P H 0.1543 0.8017 0.5053 0.027 Uiso 1 1 calc R . . . .
C01Q C 0.3056(5) -0.0186(6) 0.5676(4) 0.044(3) Uani 1 1 d . . . . .
H01Q H 0.3160 0.0065 0.5895 0.052 Uiso 1 1 calc R . . . .
C01R C 0.2880(4) 0.6496(6) 0.6617(3) 0.025(2) Uani 1 1 d . . . . .
C01S C 0.3254(4) 0.6698(6) 0.5972(3) 0.026(3) Uani 1 1 d . . . . .
C01T C -0.2130(4) 0.3758(6) 0.3996(3) 0.027(3) Uani 1 1 d . . . . .
C01U C 0.0430(4) 0.6553(6) 0.4566(4) 0.031(3) Uani 1 1 d . . . . .
H01U H 0.0182 0.6402 0.4738 0.037 Uiso 1 1 calc R . . . .
C01V C 0.1864(4) 0.8162(6) 0.3798(4) 0.035(3) Uani 1 1 d . . . . .
C01W C 0.0907(4) 0.6690(5) 0.4671(3) 0.022(2) Uani 1 1 d . . . . .
C01X C -0.0242(4) 0.2844(5) 0.5302(3) 0.028(3) Uani 1 1 d . . . . .
H01R H -0.0532 0.2568 0.5278 0.034 Uiso 1 1 calc R . . . .
H01S H -0.0295 0.3131 0.5530 0.034 Uiso 1 1 calc R . . . .
C01Y C 0.2180(4) 0.1623(5) 0.6532(3) 0.026(3) Uani 1 1 d . . . . .
C01Z C 0.1278(4) 0.9993(5) 0.4615(4) 0.031(3) Uani 1 1 d . . . . .
C020 C 0.4761(4) 0.7262(5) 0.5479(3) 0.023(2) Uani 1 1 d . . . . .
C021 C -0.0812(4) 0.2768(5) 0.4516(3) 0.025(2) Uani 1 1 d . . . . .
C022 C 0.1452(4) 0.9333(5) 0.4563(3) 0.025(2) Uani 1 1 d . . . . .
C023 C -0.0910(5) 0.2392(5) 0.4183(3) 0.032(3) Uani 1 1 d . . . . .
H023 H -0.1239 0.2296 0.4123 0.039 Uiso 1 1 calc R . . . .
C024 C 0.2019(4) 0.7253(6) 0.3443(4) 0.032(3) Uani 1 1 d . . . . .
H024 H 0.2052 0.6805 0.3437 0.039 Uiso 1 1 calc R . . . .
C025 C 0.5444(4) 0.6463(5) 0.5487(3) 0.025(3) Uani 1 1 d . . . . .
C026 C -0.1557(4) 0.4579(5) 0.4179(3) 0.027(3) Uani 1 1 d . . . . .
C027 C 0.0710(4) 0.3353(6) 0.4055(3) 0.029(3) Uani 1 1 d . . . . .
C028 C 0.2867(5) 0.3491(5) 0.4516(3) 0.031(3) Uani 1 1 d . . . . .
H028 H 0.3202 0.3544 0.4456 0.037 Uiso 1 1 calc R . . . .
C029 C 0.0570(4) 0.2901(6) 0.4376(5) 0.043(3) Uani 1 1 d . . . . .
H02A H 0.0620 0.3103 0.4638 0.052 Uiso 1 1 calc R . . . .
H02B H 0.0781 0.2522 0.4362 0.052 Uiso 1 1 calc R . . . .
C02A C 0.2603(4) -0.0290(6) 0.5058(4) 0.034(3) Uani 1 1 d . . . . .
H02C H 0.2392 -0.0124 0.4860 0.041 Uiso 1 1 calc R . . . .
C02B C -0.1331(4) 0.4155(5) 0.4445(3) 0.024(3) Uani 1 1 d . . . . .
C02C C 0.2680(4) 0.5480(5) 0.3957(4) 0.031(3) Uani 1 1 d . . . . .
H02D H 0.3017 0.5388 0.3963 0.037 Uiso 1 1 calc R . . . .
C02D C 0.2052(4) 0.6671(6) 0.5224(3) 0.029(3) Uani 1 1 d . . . . .
H02E H 0.2389 0.6725 0.5172 0.035 Uiso 1 1 calc R . . . .
C02E C 0.1224(4) 0.6633(5) 0.5008(3) 0.023(2) Uani 1 1 d . . . . .
C02F C 0.4072(4) 0.7710(6) 0.6002(4) 0.032(3) Uani 1 1 d . . . . .
H02F H 0.3839 0.7841 0.6193 0.039 Uiso 1 1 calc R . . . .
C02G C 0.2276(4) 0.1637(5) 0.5809(3) 0.025(2) Uani 1 1 d . . . . .
C02H C 0.2094(4) 0.1960(6) 0.6890(3) 0.032(3) Uani 1 1 d . . . . .
C02I C 0.2500(4) 0.6047(5) 0.4123(3) 0.028(3) Uani 1 1 d . . . . .
C02J C 0.2723(4) 0.3365(5) 0.4909(3) 0.021(2) Uani 1 1 d . . . . .
C02K C 0.1735(4) 0.8436(5) 0.4171(3) 0.022(2) Uani 1 1 d . . . . .
C02L C 0.2093(4) 0.7582(6) 0.3083(3) 0.032(3) Uani 1 1 d . . . . .
H02L H 0.2153 0.7361 0.2841 0.039 Uiso 1 1 calc R . . . .
C02M C 0.1394(4) 1.0332(6) 0.4963(4) 0.033(3) Uani 1 1 d . . . . .
H02M H 0.1589 1.0144 0.5163 0.040 Uiso 1 1 calc R . . . .
C02N C 0.2260(5) 0.4372(5) 0.5912(3) 0.029(3) Uani 1 1 d . . . . .
H02N H 0.2598 0.4344 0.5861 0.034 Uiso 1 1 calc R . . . .
C02O C 0.3049(4) 0.5885(6) 0.6599(3) 0.028(3) Uani 1 1 d . . . . .
H02O H 0.2984 0.5609 0.6816 0.034 Uiso 1 1 calc R . . . .
C02P C 0.2532(5) 0.3539(6) 0.4223(4) 0.039(3) Uani 1 1 d . . . . .
H02P H 0.2629 0.3648 0.3960 0.047 Uiso 1 1 calc R . . . .
C02Q C 0.2076(5) 0.8232(6) 0.3094(4) 0.038(3) Uani 1 1 d . . . . .
C02R C 0.5166(4) 0.6933(5) 0.5230(3) 0.025(3) Uani 1 1 d . . . . .
H02G H 0.5019 0.6709 0.5001 0.030 Uiso 1 1 calc R . . . .
H02H H 0.5392 0.7257 0.5125 0.030 Uiso 1 1 calc R . . . .
C02S C 0.1727(5) 0.9461(6) 0.3842(4) 0.043(4) Uani 1 1 d . . . . .
H02S H 0.1691 0.9908 0.3855 0.051 Uiso 1 1 calc R . . . .
C02T C 0.2795(6) 0.5072(7) 0.4939(4) 0.051(4) Uani 1 1 d . . . . .
H02I H 0.3011 0.4982 0.4715 0.076 Uiso 1 1 calc GR . . . .
H02J H 0.2599 0.5448 0.4879 0.076 Uiso 1 1 calc GR . . . .
H02K H 0.2581 0.4708 0.4984 0.076 Uiso 1 1 calc GR . . . .
C02U C 0.4417(4) 0.4782(6) 0.6135(3) 0.028(3) Uani 1 1 d . . . . .
C02V C 0.2615(5) 0.7439(7) 0.7039(4) 0.045(3) Uani 1 1 d . . . . .
H02Q H 0.2955 0.7540 0.7100 0.067 Uiso 1 1 calc GR . . . .
H02R H 0.2409 0.7565 0.7262 0.067 Uiso 1 1 calc GR . . . .
H02T H 0.2516 0.7670 0.6799 0.067 Uiso 1 1 calc GR . . . .
C02W C -0.2368(5) 0.2932(6) 0.3499(4) 0.0396(19) Uani 1 1 d . . . . .
H02U H -0.2057 0.3034 0.3374 0.059 Uiso 1 1 calc GR . . . .
H02V H -0.2608 0.2832 0.3293 0.059 Uiso 1 1 calc GR . . . .
H02W H -0.2328 0.2565 0.3675 0.059 Uiso 1 1 calc GR . . . .
C02Y C 0.1144(4) 0.3474(5) 0.5709(3) 0.026(3) Uani 1 1 d . . . . .
C02Z C 0.4900(4) 0.7627(6) 0.5794(4) 0.032(3) Uani 1 1 d . . . . .
H02Z H 0.5234 0.7715 0.5834 0.039 Uiso 1 1 calc R . . . .
C030 C 0.2244(4) 0.0937(6) 0.6511(3) 0.031(3) Uani 1 1 d . . . . .
H030 H 0.2217 0.0689 0.6746 0.038 Uiso 1 1 calc R . . . .
C031 C 0.0659(5) 0.3362(6) 0.5666(4) 0.038(3) Uani 1 1 d . . . . .
H031 H 0.0398 0.3623 0.5751 0.046 Uiso 1 1 calc R . . . .
C032 C 0.4064(4) 0.5002(6) 0.6391(3) 0.029(3) Uani 1 1 d . . . . .
C033 C 0.1596(5) 0.4967(6) 0.6191(4) 0.039(3) Uani 1 1 d . . . . .
H033 H 0.1482 0.5327 0.6333 0.047 Uiso 1 1 calc R . . . .
C035 C -0.1312(4) 0.5209(5) 0.4084(4) 0.030(3) Uani 1 1 d . . . . .
H03A H -0.1163 0.5388 0.4327 0.036 Uiso 1 1 calc R . . . .
H03B H -0.1554 0.5515 0.3981 0.036 Uiso 1 1 calc R . . . .
C036 C 0.1432(4) 0.8903(5) 0.4877(3) 0.022(2) Uani 1 1 d . . . . .
H036 H 0.1328 0.9044 0.5131 0.027 Uiso 1 1 calc R . . . .
C037 C 0.4712(5) 0.8281(7) 0.6416(4) 0.044(3) Uani 1 1 d . . . . .
C038 C 0.0195(4) 0.2434(6) 0.5385(4) 0.033(3) Uani 1 1 d . . . . .
H03C H 0.0121 0.2152 0.5613 0.039 Uiso 1 1 calc R . . . .
H03D H 0.0258 0.2163 0.5151 0.039 Uiso 1 1 calc R . . . .
C039 C 0.5306(4) 0.5842(5) 0.5522(3) 0.028(3) Uani 1 1 d . . . . .
C03A C 0.1078(4) 0.6479(6) 0.5388(4) 0.034(3) Uani 1 1 d . . . . .
H03E H 0.0744 0.6411 0.5443 0.041 Uiso 1 1 calc R . . . .
C03B C 0.1934(5) 0.8537(6) 0.3450(3) 0.031(3) Uani 1 1 d . . . . .
C03C C 0.4561(4) 0.7872(5) 0.6058(3) 0.028(3) Uani 1 1 d . . . . .
C03D C -0.0446(4) 0.6243(5) 0.4125(4) 0.034(3) Uani 1 1 d . . . . .
H03F H -0.0522 0.6428 0.4389 0.041 Uiso 1 1 calc R . . . .
H03G H -0.0743 0.6267 0.3960 0.041 Uiso 1 1 calc R . . . .
C03E C -0.2543(4) 0.3500(6) 0.3741(4) 0.027(3) Uani 1 1 d . . . . .
C03F C 0.6110(4) 0.6266(6) 0.5950(3) 0.031(3) Uani 1 1 d . . . . .
C03G C 0.1908(4) 0.6507(5) 0.5603(4) 0.031(3) Uani 1 1 d . . . . .
H03H H 0.2145 0.6451 0.5805 0.038 Uiso 1 1 calc R . . . .
C03H C 0.1464(4) 0.3977(6) 0.5859(3) 0.030(3) Uani 1 1 d . . . . .
C03I C 0.2541(4) 0.0733(5) 0.5433(3) 0.022(2) Uani 1 1 d . . . . .
C03J C 0.3533(4) 0.3471(6) 0.5330(3) 0.027(3) Uani 1 1 d . . . . .
H03J H 0.3782 0.3591 0.5150 0.033 Uiso 1 1 calc R . . . .
C03K C -0.0042(4) 0.6642(6) 0.3927(4) 0.042(3) Uani 1 1 d . . . . .
H03I H 0.0048 0.6450 0.3668 0.050 Uiso 1 1 calc R . . . .
H03K H -0.0163 0.7077 0.3876 0.050 Uiso 1 1 calc R . . . .
C03L C 0.2135(6) 0.1639(6) 0.7289(3) 0.047(4) Uani 1 1 d . . . . .
C03M C 0.1280(5) 0.4502(6) 0.6066(3) 0.034(3) Uani 1 1 d . . . . .
H03M H 0.0943 0.4536 0.6120 0.041 Uiso 1 1 calc R . . . .
C03N C 0.5931(4) 0.5644(5) 0.5991(4) 0.034(3) Uani 1 1 d . . . . .
H03N H 0.6098 0.5361 0.6163 0.040 Uiso 1 1 calc R . . . .
C03O C 0.0042(4) 0.2698(5) 0.4336(4) 0.031(2) Uani 1 1 d . . . . .
C03P C 0.2390(4) 0.0988(6) 0.5796(3) 0.026(3) Uani 1 1 d . . . . .
C03Q C 0.3315(4) 0.5646(6) 0.6272(3) 0.029(3) Uani 1 1 d . . . . .
C03R C -0.1060(5) 0.4624(7) 0.5033(4) 0.047(4) Uani 1 1 d . . . . .
H03L H -0.1272 0.4324 0.5178 0.056 Uiso 1 1 calc R . . . .
H03O H -0.1247 0.5019 0.4987 0.056 Uiso 1 1 calc R . . . .
C03S C 0.2081(5) 0.4899(6) 0.6104(4) 0.039(3) Uani 1 1 d . . . . .
H03S H 0.2300 0.5226 0.6179 0.047 Uiso 1 1 calc R . . . .
C03T C 0.3531(4) 0.4989(6) 0.6283(4) 0.035(3) Uani 1 1 d . . . . .
H03P H 0.3491 0.4787 0.6020 0.042 Uiso 1 1 calc R . . . .
H03Q H 0.3353 0.4730 0.6481 0.042 Uiso 1 1 calc R . . . .
C03U C 0.1224(5) 1.0933(7) 0.5008(4) 0.045(3) Uani 1 1 d . . . . .
H03U H 0.1313 1.1164 0.5239 0.054 Uiso 1 1 calc R . . . .
C03V C 0.5516(4) 0.5423(5) 0.5789(3) 0.026(3) Uani 1 1 d . . . . .
C03W C 0.2795(6) -0.0906(6) 0.5017(4) 0.048(4) Uani 1 1 d . . . . .
H03W H 0.2724 -0.1150 0.4786 0.057 Uiso 1 1 calc R . . . .
C03X C 0.1864(5) 0.9200(6) 0.3500(4) 0.042(3) Uani 1 1 d . . . . .
H03X H 0.1916 0.9469 0.3277 0.050 Uiso 1 1 calc R . . . .
C03Y C 0.2001(4) 0.2900(6) 0.6503(4) 0.031(3) Uani 1 1 d . . . . .
H03Y H 0.1935 0.3342 0.6498 0.038 Uiso 1 1 calc R . . . .
C03Z C -0.0689(4) 0.4607(7) 0.3133(3) 0.039(3) Uani 1 1 d . . . . .
C040 C 0.3407(4) 0.6068(6) 0.5958(3) 0.032(3) Uani 1 1 d . . . . .
C041 C 0.5058(4) 0.5382(6) 0.4914(3) 0.030(3) Uani 1 1 d . . . . .
H04A H 0.5261 0.5002 0.4957 0.036 Uiso 1 1 calc R . . . .
H04B H 0.5259 0.5705 0.4778 0.036 Uiso 1 1 calc R . . . .
C042 C 0.0584(4) 0.3999(6) 0.4053(3) 0.029(3) Uani 1 1 d . . . . .
C043 C 0.6540(4) 0.6506(5) 0.6191(3) 0.039(3) Uani 1 1 d D . . . .
C044 C 0.2004(5) 0.2605(6) 0.6859(4) 0.035(3) Uani 1 1 d . . . . .
H044 H 0.1944 0.2845 0.7093 0.042 Uiso 1 1 calc R . . . .
C045 C -0.0320(4) 0.2891(5) 0.4603(3) 0.028(3) Uani 1 1 d . . . . .
C046 C 0.3225(5) -0.0793(6) 0.5635(4) 0.051(4) Uani 1 1 d . . . . .
H046 H 0.3436 -0.0972 0.5828 0.062 Uiso 1 1 calc R . . . .
C047 C 0.1685(4) 0.5729(6) 0.3957(3) 0.029(3) Uani 1 1 d . . . . .
H047 H 0.1346 0.5811 0.3953 0.035 Uiso 1 1 calc R . . . .
C048 C 0.1854(4) 0.5183(6) 0.3794(4) 0.031(3) Uani 1 1 d . . . . .
H048 H 0.1632 0.4885 0.3686 0.037 Uiso 1 1 calc R . . . .
C049 C 0.2352(5) 0.5056(5) 0.3784(4) 0.034(3) Uani 1 1 d . . . . .
H049 H 0.2468 0.4681 0.3659 0.041 Uiso 1 1 calc R . . . .
C04A C 0.1302(4) 0.3218(6) 0.3023(3) 0.031(3) Uani 1 1 d . . . . .
C04B C 0.1897(4) 0.3295(6) 0.4697(4) 0.028(3) Uani 1 1 d . . . . .
H04C H 0.1563 0.3220 0.4752 0.034 Uiso 1 1 calc R . . . .
C04C C 0.2187(5) 0.8587(6) 0.2709(4) 0.037(3) Uani 1 1 d . . . . .
C04D C 0.3077(5) -0.1145(7) 0.5301(5) 0.052(4) Uani 1 1 d . . . . .
H04D H 0.3182 -0.1572 0.5278 0.062 Uiso 1 1 calc R . . . .
C04E C -0.2971(5) 0.3317(7) 0.4018(4) 0.0396(19) Uani 1 1 d . . . . .
H04E H -0.2858 0.3015 0.4219 0.059 Uiso 1 1 calc GR . . . .
H04F H -0.3231 0.3123 0.3860 0.059 Uiso 1 1 calc GR . . . .
H04G H -0.3096 0.3698 0.4150 0.059 Uiso 1 1 calc GR . . . .
C04F C -0.2737(5) 0.3992(6) 0.3445(4) 0.0396(19) Uani 1 1 d . . . . .
H04H H -0.2867 0.4356 0.3591 0.059 Uiso 1 1 calc GR . . . .
H04I H -0.2994 0.3801 0.3284 0.059 Uiso 1 1 calc GR . . . .
H04J H -0.2472 0.4132 0.3271 0.059 Uiso 1 1 calc GR . . . .
C04H C 0.5845(4) 0.6664(5) 0.5702(3) 0.028(3) Uani 1 1 d . . . . .
H04K H 0.5943 0.7095 0.5680 0.034 Uiso 1 1 calc R . . . .
C04I C 0.1766(6) 0.1769(8) 0.7562(4) 0.054(4) Uani 1 1 d . . . . .
H04L H 0.1511 0.2046 0.7487 0.065 Uiso 1 1 calc R . . . .
C04J C 0.0465(4) 0.5041(6) 0.3709(4) 0.033(3) Uani 1 1 d . . . . .
H04M H 0.0653 0.5286 0.3510 0.040 Uiso 1 1 calc R . . . .
H04N H 0.0496 0.5255 0.3970 0.040 Uiso 1 1 calc R . . . .
C04K C 0.4011(4) 0.3408(6) 0.5984(4) 0.038(3) Uani 1 1 d . . . . .
H04O H 0.4136 0.2972 0.6025 0.045 Uiso 1 1 calc R . . . .
H04P H 0.3924 0.3584 0.6248 0.045 Uiso 1 1 calc R . . . .
C04L C 0.1374(6) 0.4957(7) 0.5012(4) 0.049(4) Uani 1 1 d . . . . .
H04Q H 0.1596 0.5309 0.4955 0.073 Uiso 1 1 calc GR . . . .
H04R H 0.1560 0.4564 0.5042 0.073 Uiso 1 1 calc GR . . . .
H04S H 0.1196 0.5045 0.5258 0.073 Uiso 1 1 calc GR . . . .
C04M C 0.0661(3) 0.4378(6) 0.3736(3) 0.027(3) Uani 1 1 d . . . . .
C04N C 0.4643(5) 0.5214(7) 0.4658(4) 0.043(3) Uani 1 1 d . . . . .
H04T H 0.4763 0.5133 0.4385 0.051 Uiso 1 1 calc R . . . .
H04U H 0.4419 0.5581 0.4645 0.051 Uiso 1 1 calc R . . . .
C04O C 0.1422(5) 0.6422(6) 0.5694(3) 0.034(3) Uani 1 1 d . . . . .
H04V H 0.1324 0.6327 0.5958 0.040 Uiso 1 1 calc R . . . .
C04P C 0.0978(4) 1.0277(5) 0.4328(4) 0.033(3) Uani 1 1 d . . . . .
H04W H 0.0898 1.0053 0.4092 0.040 Uiso 1 1 calc R . . . .
C04Q C 0.3399(6) 0.5716(8) 0.5282(4) 0.063(5) Uani 1 1 d . . . . .
H04X H 0.3199 0.6094 0.5222 0.075 Uiso 1 1 calc R . . . .
H04Y H 0.3622 0.5651 0.5054 0.075 Uiso 1 1 calc R . . . .
C04R C 0.0924(6) 1.1224(6) 0.4729(5) 0.055(4) Uani 1 1 d . . . . .
H04Z H 0.0808 1.1643 0.4768 0.066 Uiso 1 1 calc R . . . .
C04S C -0.0067(4) 0.5018(6) 0.3586(3) 0.031(3) Uani 1 1 d . . . . .
C04T C 0.4334(7) 0.8741(9) 0.6543(5) 0.078(3) Uani 1 1 d . . . . .
H04 H 0.4226 0.8987 0.6312 0.117 Uiso 1 1 calc GR . . . .
H H 0.4469 0.9028 0.6743 0.117 Uiso 1 1 calc GR . . . .
HA H 0.4058 0.8512 0.6656 0.117 Uiso 1 1 calc GR . . . .
C04U C 0.4402(4) 0.3807(5) 0.5801(4) 0.038(3) Uani 1 1 d . . . . .
H0AA H 0.4704 0.3754 0.5956 0.046 Uiso 1 1 calc R . . . .
HB H 0.4465 0.3652 0.5527 0.046 Uiso 1 1 calc R . . . .
C04V C 0.1026(4) 0.3479(6) 0.3388(3) 0.029(3) Uani 1 1 d . . . . .
C04W C -0.1034(4) 0.4792(6) 0.3414(4) 0.038(3) Uani 1 1 d . . . . .
H1AA H -0.1366 0.4710 0.3359 0.046 Uiso 1 1 calc R . . . .
C04X C 0.0930(4) 0.3110(6) 0.3724(4) 0.034(3) Uani 1 1 d . . . . .
H2AA H 0.1020 0.2675 0.3722 0.041 Uiso 1 1 calc R . . . .
C04Y C -0.0088(4) 0.2322(6) 0.4006(3) 0.035(3) Uani 1 1 d . . . . .
H3AA H 0.0159 0.2186 0.3828 0.042 Uiso 1 1 calc R . . . .
C04Z C 0.0891(4) 0.4118(6) 0.3396(3) 0.031(3) Uani 1 1 d . . . . .
H4AA H 0.0954 0.4380 0.3171 0.038 Uiso 1 1 calc R . . . .
C050 C 0.5302(4) 0.4799(5) 0.5887(3) 0.024(2) Uani 1 1 d . . . . .
H05A H 0.5557 0.4510 0.5990 0.029 Uiso 1 1 calc R . . . .
H05B H 0.5159 0.4606 0.5646 0.029 Uiso 1 1 calc R . . . .
C051 C -0.0425(4) 0.5222(5) 0.3847(3) 0.026(3) Uani 1 1 d . . . . .
C052 C -0.0204(4) 0.4710(6) 0.3233(4) 0.036(3) Uani 1 1 d . . . . .
H052 H 0.0042 0.4568 0.3056 0.043 Uiso 1 1 calc R . . . .
C053 C -0.0552(5) 0.2148(6) 0.3933(3) 0.035(3) Uani 1 1 d . . . . .
C054 C 0.1948(5) 0.8410(7) 0.2364(4) 0.044(3) Uani 1 1 d . . . . .
H054 H 0.1700 0.8096 0.2369 0.053 Uiso 1 1 calc R . . . .
C055 C 0.2080(6) 0.8706(8) 0.2011(4) 0.058(4) Uani 1 1 d . . . . .
H055 H 0.1934 0.8579 0.1768 0.070 Uiso 1 1 calc R . . . .
C056 C 0.2423(6) 0.9180(7) 0.2012(4) 0.057(4) Uani 1 1 d . . . . .
H056 H 0.2501 0.9385 0.1769 0.068 Uiso 1 1 calc R . . . .
C057 C 0.2650(6) 0.9361(7) 0.2348(4) 0.052(4) Uani 1 1 d . . . . .
H057 H 0.2884 0.9691 0.2342 0.063 Uiso 1 1 calc R . . . .
O058 O 0.7355(5) 0.5349(6) 0.7177(4) 0.086(4) Uani 1 1 d . . . . .
C059 C 0.2040(5) 0.6582(9) 0.6859(5) 0.062(5) Uani 1 1 d . . . . .
H05C H 0.1956 0.6815 0.6616 0.092 Uiso 1 1 calc GR . . . .
H05D H 0.1829 0.6720 0.7077 0.092 Uiso 1 1 calc GR . . . .
H05E H 0.1996 0.6127 0.6814 0.092 Uiso 1 1 calc GR . . . .
C05A C -0.0356(6) 0.5345(8) 0.5167(6) 0.076(5) Uani 1 1 d D . . . .
H05F H -0.0185 0.5270 0.4916 0.113 Uiso 1 1 calc GR . . . .
H05G H -0.0121 0.5455 0.5375 0.113 Uiso 1 1 calc GR . . . .
H05H H -0.0586 0.5695 0.5133 0.113 Uiso 1 1 calc GR . . . .
C05B C 0.4914(4) 0.4898(6) 0.6200(3) 0.028(3) Uani 1 1 d . . . . .
C05C C 0.1299(5) 0.2506(6) 0.2996(4) 0.051(4) Uani 1 1 d . . . . .
H05I H 0.1492 0.2329 0.3215 0.076 Uiso 1 1 calc GR . . . .
H05J H 0.1439 0.2374 0.2741 0.076 Uiso 1 1 calc GR . . . .
H05K H 0.0965 0.2352 0.3016 0.076 Uiso 1 1 calc GR . . . .
C05D C 0.2532(5) 0.9047(6) 0.2714(4) 0.048(3) Uani 1 1 d . . . . .
H05L H 0.2692 0.9158 0.2955 0.057 Uiso 1 1 calc R . . . .
C05E C 0.0799(5) 1.0875(6) 0.4387(5) 0.050(4) Uani 1 1 d . . . . .
H05M H 0.0588 1.1057 0.4195 0.060 Uiso 1 1 calc R . . . .
C05F C 0.2563(4) 0.6712(6) 0.6966(4) 0.034(3) Uani 1 1 d . . . . .
C05G C 0.0681(6) 0.4362(7) 0.4734(4) 0.050(4) Uani 1 1 d . . . . .
H05N H 0.0480 0.4451 0.4972 0.060 Uiso 1 1 calc R . . . .
H05O H 0.0867 0.3969 0.4786 0.060 Uiso 1 1 calc R . . . .
C05H C 0.4363(5) 0.4645(8) 0.4795(4) 0.056(4) Uani 1 1 d . . . . .
H05P H 0.4052 0.4625 0.4653 0.085 Uiso 1 1 calc GR . . . .
H05Q H 0.4303 0.4676 0.5081 0.085 Uiso 1 1 calc GR . . . .
H05R H 0.4550 0.4260 0.4739 0.085 Uiso 1 1 calc GR . . . .
C05J C -0.0917(4) 0.5088(5) 0.3767(4) 0.028(3) Uani 1 1 d . . . . .
C05K C 0.2513(7) 0.1265(6) 0.7397(4) 0.064(5) Uani 1 1 d . . . . .
H05S H 0.2772 0.1184 0.7218 0.076 Uiso 1 1 calc R . . . .
C05L C 0.1632(4) 0.9087(5) 0.4195(3) 0.029(3) Uani 1 1 d . . . . .
C05M C 0.1019(5) 0.4886(6) 0.4672(4) 0.045(3) Uani 1 1 d . . . . .
H05T H 0.0833 0.5284 0.4642 0.054 Uiso 1 1 calc R . . . .
H05U H 0.1201 0.4813 0.4422 0.054 Uiso 1 1 calc R . . . .
C05N C -0.0685(5) 0.1734(6) 0.3570(4) 0.052(4) Uani 1 1 d D . . . .
C05O C 0.1096(6) 0.3497(8) 0.2633(4) 0.067(5) Uani 1 1 d . . . . .
H05V H 0.0758 0.3361 0.2600 0.101 Uiso 1 1 calc GR . . . .
H05W H 0.1289 0.3346 0.2407 0.101 Uiso 1 1 calc GR . . . .
H05X H 0.1110 0.3961 0.2644 0.101 Uiso 1 1 calc GR . . . .
C05P C 0.4200(5) 0.5283(6) 0.6745(4) 0.040(3) Uani 1 1 d . . . . .
H05Y H 0.3957 0.5449 0.6916 0.047 Uiso 1 1 calc R . . . .
C05Q C 0.4837(6) 0.5585(8) 0.7262(5) 0.078(4) Uani 1 1 d D . . . .
C0 C 0.6948(6) 0.6726(11) 0.5931(6) 0.043(3) Uani 0.66 1 d D . P A 1
H0A H 0.7125 0.6358 0.5828 0.064 Uiso 0.66 1 calc GR . P A 1
H0B H 0.7170 0.6992 0.6086 0.064 Uiso 0.66 1 calc GR . P A 1
H0C H 0.6818 0.6973 0.5708 0.064 Uiso 0.66 1 calc GR . P A 1
C05S C 0.5035(4) 0.5163(6) 0.6566(3) 0.034(3) Uani 1 1 d . . . . .
H05Z H 0.5368 0.5237 0.6622 0.041 Uiso 1 1 calc R . . . .
C05T C 0.3096(7) 0.5194(8) 0.5313(4) 0.068(5) Uani 1 1 d . . . . .
H05 H 0.2874 0.5257 0.5541 0.082 Uiso 1 1 calc R . . . .
HC H 0.3296 0.4814 0.5369 0.082 Uiso 1 1 calc R . . . .
C05V C 0.3405(8) 0.8060(8) 0.3245(5) 0.088(6) Uani 1 1 d . . . . .
H9AA H 0.3160 0.7964 0.3038 0.105 Uiso 1 1 calc R . . . .
HD H 0.3627 0.7692 0.3266 0.105 Uiso 1 1 calc R . . . .
C05W C 0.1761(8) 0.1514(8) 0.7930(5) 0.076(6) Uani 1 1 d . . . . .
H5AA H 0.1502 0.1593 0.8109 0.091 Uiso 1 1 calc R . . . .
C05X C -0.0619(6) 0.4772(7) 0.5283(5) 0.063(5) Uani 1 1 d D . . . .
H6AA H -0.0723 0.4816 0.5564 0.076 Uiso 1 1 calc R . . . .
HE H -0.0394 0.4407 0.5269 0.076 Uiso 1 1 calc R . . . .
C05Y C 0.5177(6) 0.8599(9) 0.6363(5) 0.078(3) Uani 1 1 d . . . . .
H7AA H 0.5435 0.8282 0.6339 0.117 Uiso 1 1 calc GR . . . .
HF H 0.5241 0.8873 0.6592 0.117 Uiso 1 1 calc GR . . . .
HG H 0.5166 0.8857 0.6120 0.117 Uiso 1 1 calc GR . . . .
C05Z C 0.2512(8) 0.1001(7) 0.7783(5) 0.073(5) Uani 1 1 d . . . . .
H8AA H 0.2768 0.0730 0.7864 0.087 Uiso 1 1 calc R . . . .
C061 C 0.1840(5) 0.3421(7) 0.3054(5) 0.051(4) Uani 1 1 d . . . . .
H06A H 0.1868 0.3876 0.3001 0.076 Uiso 1 1 calc GR . . . .
H06B H 0.2033 0.3185 0.2859 0.076 Uiso 1 1 calc GR . . . .
H06C H 0.1961 0.3331 0.3323 0.076 Uiso 1 1 calc GR . . . .
C3AA C -0.1222(9) 0.1566(18) 0.3511(9) 0.064(4) Uani 0.5 1 d D . P B 1
H3AB H -0.1370 0.1473 0.3770 0.096 Uiso 0.5 1 calc GR . P B 1
H3AC H -0.1248 0.1192 0.3339 0.096 Uiso 0.5 1 calc GR . P B 1
H3AD H -0.1391 0.1924 0.3387 0.096 Uiso 0.5 1 calc GR . P B 1
C063 C 0.2697(7) 0.6376(7) 0.7351(4) 0.066(5) Uani 1 1 d . . . . .
H06D H 0.2626 0.5923 0.7326 0.099 Uiso 1 1 calc GR . . . .
H06E H 0.2509 0.6555 0.7571 0.099 Uiso 1 1 calc GR . . . .
H06F H 0.3044 0.6434 0.7403 0.099 Uiso 1 1 calc GR . . . .
C064 C -0.0828(5) 0.4285(8) 0.2743(4) 0.074(4) Uani 1 1 d D . . . .
C4AA C 0.6390(15) 0.686(2) 0.6566(9) 0.043(3) Uani 0.34 1 d D . P A 2
H4AB H 0.6263 0.7275 0.6495 0.064 Uiso 0.34 1 calc GR . P A 2
H4AC H 0.6673 0.6905 0.6741 0.064 Uiso 0.34 1 calc GR . P A 2
H4AD H 0.6138 0.6614 0.6705 0.064 Uiso 0.34 1 calc GR . P A 2
C5AA C -0.0358(15) 0.1165(18) 0.3470(9) 0.064(4) Uani 0.5 1 d D . P B 2
H5AB H -0.0102 0.1299 0.3286 0.096 Uiso 0.5 1 calc GR . P B 2
H5AC H -0.0553 0.0831 0.3346 0.096 Uiso 0.5 1 calc GR . P B 2
H5AD H -0.0210 0.1002 0.3715 0.096 Uiso 0.5 1 calc GR . P B 2
C069 C 0.0703(7) 0.1543(8) 0.6623(5) 0.069(5) Uani 1 1 d . . . . .
H06U H 0.0361 0.1415 0.6580 0.082 Uiso 1 1 calc R . . . .
H06V H 0.0706 0.1908 0.6808 0.082 Uiso 1 1 calc R . . . .
C06A C 0.4692(5) 0.5328(7) 0.6858(4) 0.046(3) Uani 1 1 d . . . . .
C06B C 0.2150(9) 0.1132(9) 0.8034(5) 0.084(7) Uani 1 1 d . . . . .
H06G H 0.2160 0.0957 0.8294 0.100 Uiso 1 1 calc R . . . .
C06C C 0.8091(7) 0.5411(10) 0.6822(6) 0.101(5) Uani 1 1 d D . . . .
H06K H 0.8081 0.5773 0.6640 0.152 Uiso 1 1 calc GR . . . .
H06L H 0.7929 0.5047 0.6699 0.152 Uiso 1 1 calc GR . . . .
H06M H 0.8430 0.5302 0.6879 0.152 Uiso 1 1 calc GR . . . .
C06F C 0.6583(9) 0.5207(12) 0.7484(8) 0.141(11) Uani 1 1 d D . . . .
H06N H 0.6477 0.5216 0.7206 0.211 Uiso 1 1 calc GR . . . .
H06O H 0.6352 0.5443 0.7649 0.211 Uiso 1 1 calc GR . . . .
H06P H 0.6598 0.4766 0.7576 0.211 Uiso 1 1 calc GR . . . .
C06G C 0.4784(7) 0.7838(8) 0.6761(5) 0.078(3) Uani 1 1 d . . . . .
H06H H 0.4489 0.7586 0.6801 0.117 Uiso 1 1 calc GR . . . .
H06I H 0.4853 0.8084 0.7002 0.117 Uiso 1 1 calc GR . . . .
H06J H 0.5058 0.7554 0.6705 0.117 Uiso 1 1 calc GR . . . .
C06H C 0.7098(9) 0.5516(11) 0.7519(6) 0.105(8) Uani 1 1 d D . . . .
H06Q H 0.7069 0.5983 0.7539 0.126 Uiso 1 1 calc R . . . .
H06R H 0.7267 0.5357 0.7759 0.126 Uiso 1 1 calc R . . . .
C06I C 0.7837(7) 0.5579(11) 0.7202(6) 0.101(5) Uani 1 1 d D . . . .
H06S H 0.8006 0.5383 0.7431 0.122 Uiso 1 1 calc R . . . .
H06T H 0.7836 0.6045 0.7239 0.122 Uiso 1 1 calc R . . . .
C2AA C 0.6892(12) 0.5917(13) 0.6244(12) 0.043(3) Uani 0.34 1 d D . P A 2
H2AB H 0.6752 0.5619 0.6436 0.064 Uiso 0.34 1 calc GR . P A 2
H2AC H 0.7208 0.6064 0.6342 0.064 Uiso 0.34 1 calc GR . P A 2
H2AD H 0.6935 0.5704 0.5988 0.064 Uiso 0.34 1 calc GR . P A 2
C5 C -0.0538(12) 0.3707(14) 0.2639(11) 0.074(4) Uani 0.5 1 d D . P C 1
H5A H -0.0192 0.3798 0.2671 0.112 Uiso 0.5 1 calc R . P C 1
H5B H -0.0630 0.3357 0.2815 0.112 Uiso 0.5 1 calc R . P C 1
H5C H -0.0603 0.3587 0.2362 0.112 Uiso 0.5 1 calc R . P C 1
C6 C 0.4422(11) 0.5872(19) 0.7514(9) 0.078(4) Uani 0.5 1 d D . P D 1
H6A H 0.4238 0.6173 0.7351 0.116 Uiso 0.5 1 calc GR . P D 1
H6B H 0.4559 0.6092 0.7745 0.116 Uiso 0.5 1 calc GR . P D 1
H6C H 0.4206 0.5532 0.7604 0.116 Uiso 0.5 1 calc GR . P D 1
C7 C 0.4708(14) 0.5082(16) 0.7587(8) 0.078(4) Uani 0.5 1 d D . P D 2
H7A H 0.4361 0.4984 0.7575 0.116 Uiso 0.5 1 calc GR . P D 2
H7B H 0.4787 0.5251 0.7851 0.116 Uiso 0.5 1 calc GR . P D 2
H7C H 0.4896 0.4694 0.7540 0.116 Uiso 0.5 1 calc GR . P D 2
C12B C 0.5393(9) 0.564(2) 0.7317(9) 0.078(4) Uani 0.5 1 d D . P D 2
H12A H 0.5551 0.5266 0.7199 0.116 Uiso 0.5 1 calc GR . P D 2
H12B H 0.5470 0.5658 0.7601 0.116 Uiso 0.5 1 calc GR . P D 2
H12C H 0.5511 0.6023 0.7185 0.116 Uiso 0.5 1 calc GR . P D 2
C3B C -0.0679(14) 0.2225(14) 0.3232(8) 0.064(4) Uani 0.5 1 d D . P B 2
H3BA H -0.1004 0.2408 0.3201 0.096 Uiso 0.5 1 calc GR . P B 2
H3BB H -0.0583 0.2017 0.2983 0.096 Uiso 0.5 1 calc GR . P B 2
H3BC H -0.0447 0.2562 0.3295 0.096 Uiso 0.5 1 calc GR . P B 2
C8B C -0.1205(10) 0.3758(16) 0.2842(9) 0.074(4) Uani 0.5 1 d D . P C 2
H8BA H -0.1050 0.3427 0.3001 0.112 Uiso 0.5 1 calc GR . P C 2
H8BB H -0.1329 0.3574 0.2594 0.112 Uiso 0.5 1 calc GR . P C 2
H8BC H -0.1475 0.3943 0.2992 0.112 Uiso 0.5 1 calc GR . P C 2
C9 C -0.1172(9) 0.1373(17) 0.3661(9) 0.064(4) Uani 0.5 1 d D . P B 2
H9A H -0.1144 0.1154 0.3917 0.096 Uiso 0.5 1 calc GR . P B 2
H9B H -0.1234 0.1063 0.3450 0.096 Uiso 0.5 1 calc GR . P B 2
H9C H -0.1440 0.1678 0.3672 0.096 Uiso 0.5 1 calc GR . P B 2
C3A C -0.0503(13) 0.2049(15) 0.3185(7) 0.064(4) Uani 0.5 1 d D . P B 1
H3AE H -0.0706 0.2417 0.3124 0.096 Uiso 0.5 1 calc GR . P B 1
H3AF H -0.0521 0.1743 0.2966 0.096 Uiso 0.5 1 calc GR . P B 1
H3AG H -0.0166 0.2185 0.3220 0.096 Uiso 0.5 1 calc GR . P B 1
C11 C -0.0302(15) 0.1190(18) 0.3594(9) 0.064(4) Uani 0.5 1 d D . P B 1
H11A H 0.0022 0.1372 0.3629 0.096 Uiso 0.5 1 calc GR . P B 1
H11B H -0.0311 0.0942 0.3347 0.096 Uiso 0.5 1 calc GR . P B 1
H11C H -0.0377 0.0913 0.3820 0.096 Uiso 0.5 1 calc GR . P B 1
C1AA C -0.1094(12) 0.4734(15) 0.2472(8) 0.074(4) Uani 0.5 1 d D . P C 2
H1AB H -0.1179 0.4515 0.2224 0.112 Uiso 0.5 1 calc R . P C 2
H1AC H -0.1391 0.4881 0.2604 0.112 Uiso 0.5 1 calc R . P C 2
H1AD H -0.0886 0.5098 0.2412 0.112 Uiso 0.5 1 calc R . P C 2
C13 C 0.6344(8) 0.7066(10) 0.6435(6) 0.043(3) Uani 0.66 1 d D . P A 1
H13A H 0.6206 0.7384 0.6255 0.064 Uiso 0.66 1 calc GR . P A 1
H13B H 0.6609 0.7256 0.6588 0.064 Uiso 0.66 1 calc GR . P A 1
H13C H 0.6092 0.6915 0.6617 0.064 Uiso 0.66 1 calc GR . P A 1
C14 C 0.6720(7) 0.6016(10) 0.6499(6) 0.043(3) Uani 0.66 1 d D . P A 1
H14A H 0.6445 0.5764 0.6594 0.064 Uiso 0.66 1 calc GR . P A 1
H14B H 0.6870 0.6238 0.6724 0.064 Uiso 0.66 1 calc GR . P A 1
H14C H 0.6960 0.5736 0.6374 0.064 Uiso 0.66 1 calc GR . P A 1
C16 C 0.6827(12) 0.6998(15) 0.5937(11) 0.043(3) Uani 0.34 1 d D . P A 2
H16A H 0.6958 0.6789 0.5700 0.064 Uiso 0.34 1 calc GR . P A 2
H16B H 0.7094 0.7171 0.6096 0.064 Uiso 0.34 1 calc GR . P A 2
H16C H 0.6609 0.7342 0.5857 0.064 Uiso 0.34 1 calc GR . P A 2
C12A C 0.5244(12) 0.6092(16) 0.7192(9) 0.078(4) Uani 0.5 1 d D . P D 1
H12D H 0.5346 0.6269 0.7448 0.116 Uiso 0.5 1 calc R . P D 1
H12E H 0.5522 0.5893 0.7060 0.116 Uiso 0.5 1 calc R . P D 1
H12F H 0.5117 0.6433 0.7023 0.116 Uiso 0.5 1 calc R . P D 1
C17 C 0.4560(14) 0.6222(15) 0.7347(10) 0.078(4) Uani 0.5 1 d D . P D 2
H17A H 0.4634 0.6529 0.7136 0.116 Uiso 0.5 1 calc GR . P D 2
H17B H 0.4664 0.6393 0.7604 0.116 Uiso 0.5 1 calc GR . P D 2
H17C H 0.4210 0.6141 0.7352 0.116 Uiso 0.5 1 calc GR . P D 2
C18 C 0.5111(15) 0.5030(15) 0.7474(10) 0.078(4) Uani 0.5 1 d D . P D 1
H18A H 0.4949 0.4628 0.7412 0.116 Uiso 0.5 1 calc GR . P D 1
H18B H 0.5107 0.5098 0.7762 0.116 Uiso 0.5 1 calc GR . P D 1
H18C H 0.5447 0.5015 0.7380 0.116 Uiso 0.5 1 calc GR . P D 1
C0AA C -0.0714(12) 0.4805(15) 0.2433(8) 0.074(4) Uani 0.5 1 d D . P C 1
H0AB H -0.0375 0.4938 0.2461 0.112 Uiso 0.5 1 calc R . P C 1
H0AC H -0.0768 0.4637 0.2165 0.112 Uiso 0.5 1 calc R . P C 1
H0AD H -0.0928 0.5170 0.2478 0.112 Uiso 0.5 1 calc R . P C 1
C8A C -0.1348(8) 0.410(2) 0.2685(10) 0.074(4) Uani 0.5 1 d D . P C 1
H8AB H -0.1404 0.3681 0.2799 0.112 Uiso 0.5 1 calc GR . P C 1
H8AC H -0.1424 0.4096 0.2400 0.112 Uiso 0.5 1 calc GR . P C 1
H8AD H -0.1557 0.4412 0.2819 0.112 Uiso 0.5 1 calc GR . P C 1
C12 C -0.0389(8) 0.3957(16) 0.2558(9) 0.074(4) Uani 0.5 1 d D . P C 2
H12G H -0.0168 0.4277 0.2448 0.112 Uiso 0.5 1 calc GR . P C 2
H12H H -0.0497 0.3674 0.2344 0.112 Uiso 0.5 1 calc GR . P C 2
H12I H -0.0220 0.3710 0.2762 0.112 Uiso 0.5 1 calc GR . P C 2

loop_
_atom_site_aniso_label
_atom_site_aniso_U_11
_atom_site_aniso_U_22
_atom_site_aniso_U_33
_atom_site_aniso_U_23
_atom_site_aniso_U_13
_atom_site_aniso_U_12
Ir1 0.0218(2) 0.0208(2) 0.0226(2) 0.0011(2) -0.00193(18) -0.00020(17)
Ir2 0.01748(19) 0.01974(19) 0.0248(2) 0.0007(2) -0.00041(18) -0.00170(16)
Cl04 0.050(2) 0.064(3) 0.057(2) -0.0034(19) -0.0016(17) -0.0086(19)
Cl06 0.053(2) 0.071(3) 0.072(3) 0.015(2) -0.007(2) -0.003(2)
Cl07 0.057(2) 0.067(3) 0.071(3) -0.012(2) -0.011(2) -0.006(2)
Cl08 0.083(3) 0.079(3) 0.072(3) 0.015(2) -0.016(2) -0.015(2)
Cl09 0.078(3) 0.091(3) 0.070(3) 0.008(3) -0.010(2) -0.005(3)
Cl0A 0.097(4) 0.097(4) 0.084(3) 0.020(3) -0.003(3) -0.018(3)
O00C 0.025(4) 0.039(5) 0.018(4) 0.000(3) 0.000(3) -0.003(4)
N4 0.011(4) 0.034(6) 0.024(5) 0.007(4) -0.003(3) -0.007(4)
O00E 0.016(4) 0.039(5) 0.032(4) -0.011(4) -0.004(3) -0.004(3)
O00F 0.023(4) 0.021(4) 0.029(4) -0.002(3) -0.001(3) 0.000(3)
N5 0.020(5) 0.018(4) 0.043(6) 0.001(5) 0.009(5) 0.002(3)
O00H 0.011(4) 0.035(5) 0.039(5) -0.008(4) 0.000(3) -0.007(3)
O00J 0.026(4) 0.039(5) 0.046(5) -0.005(4) 0.004(4) 0.012(3)
N8 0.027(5) 0.021(5) 0.024(5) -0.007(4) 0.002(4) -0.008(4)
O00L 0.028(4) 0.042(5) 0.038(5) -0.005(4) 0.012(4) 0.001(4)
N1 0.023(4) 0.011(4) 0.032(5) -0.002(6) -0.007(5) 0.006(3)
N6 0.025(5) 0.016(4) 0.021(5) 0.004(4) 0.012(4) -0.004(4)
O00O 0.028(4) 0.019(4) 0.033(4) 0.000(3) -0.003(3) -0.001(3)
N00P 0.013(4) 0.030(5) 0.026(5) 0.001(4) 0.000(4) 0.003(4)
N3 0.030(5) 0.017(5) 0.025(5) 0.004(4) -0.007(4) 0.004(4)
O00R 0.021(4) 0.022(4) 0.037(4) -0.006(3) -0.005(3) -0.003(3)
N00S 0.021(5) 0.032(6) 0.035(6) 0.000(4) -0.001(4) -0.004(4)
N7 0.014(4) 0.034(6) 0.026(5) 0.002(4) -0.001(4) -0.005(4)
N00U 0.011(4) 0.030(5) 0.029(5) -0.001(4) -0.006(4) -0.001(4)
N00V 0.018(5) 0.016(5) 0.064(8) 0.003(5) -0.001(5) -0.010(4)
N00W 0.025(5) 0.015(5) 0.038(6) -0.009(4) 0.000(4) 0.002(4)
N2 0.026(5) 0.015(4) 0.021(5) -0.006(4) 0.003(4) -0.001(4)
C00Y 0.030(6) 0.021(6) 0.021(6) -0.009(5) -0.002(5) -0.002(5)
N00Z 0.022(5) 0.023(5) 0.036(6) 0.005(4) 0.004(4) -0.002(4)
C010 0.020(5) 0.022(6) 0.029(6) -0.002(5) -0.003(5) -0.001(4)
N011 0.020(5) 0.030(6) 0.029(5) 0.000(4) 0.007(4) -0.006(4)
C012 0.024(6) 0.028(6) 0.015(5) 0.005(5) 0.007(5) 0.000(5)
C013 0.023(6) 0.033(7) 0.032(6) -0.012(5) 0.000(5) 0.001(5)
C014 0.026(6) 0.024(6) 0.039(6) 0.007(5) 0.010(5) 0.004(5)
C016 0.019(5) 0.039(7) 0.017(5) 0.015(5) -0.005(4) 0.000(5)
C017 0.013(5) 0.033(6) 0.045(8) 0.002(6) 0.000(5) 0.002(4)
C018 0.021(5) 0.030(6) 0.013(5) -0.003(4) -0.003(4) 0.001(5)
C019 0.039(7) 0.023(6) 0.024(7) 0.004(5) 0.007(5) 0.002(5)
C2 0.028(6) 0.028(7) 0.025(6) 0.017(5) 0.001(5) -0.001(5)
C01B 0.005(5) 0.031(7) 0.041(7) 0.007(5) -0.007(4) -0.005(4)
C01C 0.039(7) 0.027(7) 0.039(7) 0.010(6) -0.008(6) 0.004(6)
C01D 0.022(6) 0.038(7) 0.029(6) -0.007(5) -0.008(5) 0.004(5)
N01E 0.020(5) 0.021(5) 0.036(5) 0.000(4) -0.009(4) 0.001(4)
C01F 0.018(5) 0.021(5) 0.035(7) -0.003(5) 0.014(5) -0.006(4)
C01G 0.020(6) 0.014(6) 0.031(6) -0.007(4) 0.006(4) -0.003(4)
C4 0.027(6) 0.037(7) 0.016(6) 0.008(5) -0.006(5) -0.010(5)
C01I 0.012(5) 0.024(6) 0.040(7) -0.003(5) -0.003(5) -0.002(4)
C1 0.032(7) 0.015(6) 0.038(7) -0.002(5) -0.003(6) 0.005(5)
C3 0.023(6) 0.022(6) 0.019(5) -0.014(4) 0.004(5) -0.008(5)
C01L 0.038(8) 0.017(6) 0.032(7) -0.001(5) 0.008(5) 0.002(5)
C01M 0.022(5) 0.021(5) 0.036(6) -0.003(6) 0.000(6) 0.008(4)
C01N 0.019(6) 0.032(7) 0.036(7) -0.007(5) -0.003(5) 0.012(5)
C01O 0.040(6) 0.034(7) 0.026(7) 0.016(6) -0.005(6) -0.001(5)
C01P 0.011(5) 0.027(7) 0.030(6) -0.009(5) -0.004(5) -0.006(5)
C01Q 0.052(8) 0.039(8) 0.040(8) 0.007(6) 0.011(6) 0.007(6)
C01R 0.016(5) 0.033(7) 0.025(6) -0.003(5) -0.001(5) -0.007(5)
C01S 0.021(6) 0.025(7) 0.032(7) 0.002(5) 0.003(5) 0.000(5)
C01T 0.019(6) 0.044(7) 0.020(6) -0.003(5) -0.007(5) 0.000(5)
C01U 0.026(7) 0.031(7) 0.037(8) 0.006(6) 0.005(6) -0.002(5)
C01V 0.028(7) 0.027(7) 0.052(8) 0.011(6) -0.004(6) -0.002(5)
C01W 0.015(6) 0.013(5) 0.039(7) -0.005(5) 0.007(5) -0.003(4)
C01X 0.035(7) 0.028(7) 0.021(6) -0.003(5) 0.000(5) -0.009(5)
C01Y 0.029(6) 0.018(6) 0.031(6) 0.007(5) -0.010(5) 0.002(5)
C01Z 0.024(6) 0.023(6) 0.045(7) 0.001(5) 0.002(5) 0.002(5)
C020 0.024(6) 0.021(6) 0.022(6) 0.002(4) 0.002(4) 0.008(5)
C021 0.025(6) 0.022(6) 0.027(6) -0.004(5) 0.001(5) 0.001(5)
C022 0.019(6) 0.025(6) 0.030(6) -0.004(5) 0.003(5) -0.005(5)
C023 0.056(8) 0.023(6) 0.019(6) -0.006(5) -0.008(5) 0.007(6)
C024 0.036(7) 0.024(6) 0.035(7) 0.001(5) -0.002(6) 0.000(5)
C025 0.011(5) 0.030(6) 0.032(7) -0.004(5) -0.002(4) -0.004(4)
C026 0.023(6) 0.026(6) 0.033(6) -0.007(5) 0.001(5) 0.007(5)
C027 0.021(6) 0.042(8) 0.024(6) 0.000(5) -0.006(5) 0.000(5)
C028 0.036(7) 0.029(7) 0.026(6) 0.001(5) 0.004(5) -0.005(6)
C029 0.031(6) 0.051(8) 0.048(7) 0.006(7) 0.003(7) 0.020(6)
C02A 0.028(7) 0.032(7) 0.042(7) -0.007(6) 0.007(5) -0.008(5)
C02B 0.012(5) 0.038(7) 0.023(6) -0.003(5) 0.007(4) -0.007(5)
C02C 0.021(6) 0.027(7) 0.045(7) 0.000(5) 0.000(5) 0.012(5)
C02D 0.031(7) 0.036(7) 0.020(6) -0.003(5) -0.006(5) 0.002(5)
C02E 0.018(6) 0.019(6) 0.032(6) -0.002(5) 0.003(5) 0.000(4)
C02F 0.018(6) 0.041(7) 0.037(7) 0.005(6) 0.008(5) 0.002(5)
C02G 0.011(5) 0.029(7) 0.035(7) 0.004(5) 0.005(5) 0.001(5)
C02H 0.042(7) 0.031(7) 0.022(6) 0.009(5) -0.001(5) 0.008(6)
C02I 0.031(7) 0.023(6) 0.030(6) 0.000(5) -0.007(5) -0.003(5)
C02J 0.027(6) 0.012(5) 0.023(6) 0.000(4) -0.007(5) 0.004(4)
C02K 0.024(6) 0.021(6) 0.022(5) -0.004(5) 0.002(4) -0.005(5)
C02L 0.049(8) 0.035(7) 0.013(5) 0.000(5) 0.006(5) 0.004(6)
C02M 0.015(6) 0.028(7) 0.058(8) -0.007(6) 0.015(5) -0.001(5)
C02N 0.036(7) 0.025(6) 0.025(6) 0.004(5) -0.005(5) -0.001(5)
C02O 0.019(6) 0.037(7) 0.029(6) 0.004(5) 0.000(5) -0.003(5)
C02P 0.054(9) 0.037(7) 0.026(7) 0.001(5) -0.003(6) -0.001(6)
C02Q 0.041(8) 0.029(7) 0.045(8) 0.009(6) 0.013(6) 0.005(6)
C02R 0.026(6) 0.029(7) 0.019(5) -0.002(5) 0.006(4) -0.013(5)
C02S 0.071(9) 0.024(7) 0.033(7) 0.011(5) 0.030(7) 0.015(7)
C02T 0.069(11) 0.031(8) 0.053(9) -0.002(6) -0.001(7) -0.004(7)
C02U 0.021(6) 0.038(7) 0.024(6) 0.006(5) -0.005(5) 0.000(5)
C02V 0.047(8) 0.053(9) 0.034(7) -0.007(6) -0.003(6) -0.005(7)
C02W 0.030(4) 0.048(5) 0.041(4) -0.005(4) -0.003(3) -0.015(4)
C02Y 0.043(7) 0.017(6) 0.019(6) 0.003(4) 0.006(5) 0.000(5)
C02Z 0.012(5) 0.046(8) 0.040(7) -0.002(6) -0.002(5) -0.002(5)
C030 0.048(7) 0.029(7) 0.018(6) 0.003(5) 0.000(5) 0.009(6)
C031 0.034(7) 0.033(7) 0.048(9) -0.010(6) 0.000(6) -0.005(5)
C032 0.021(6) 0.034(7) 0.033(6) 0.002(5) -0.012(5) -0.003(5)
C033 0.037(8) 0.034(8) 0.045(8) -0.005(6) -0.009(6) 0.013(6)
C035 0.021(6) 0.022(6) 0.046(7) 0.001(5) -0.004(5) 0.001(5)
C036 0.018(5) 0.034(7) 0.015(5) -0.001(5) 0.003(4) 0.004(5)
C037 0.029(7) 0.064(10) 0.037(7) -0.022(7) -0.006(6) -0.001(7)
C038 0.036(7) 0.031(7) 0.032(6) -0.001(5) 0.001(5) -0.004(6)
C039 0.024(6) 0.031(6) 0.028(6) -0.012(5) -0.007(5) 0.011(5)
C03A 0.026(6) 0.028(7) 0.049(7) 0.004(6) 0.008(6) 0.000(5)
C03B 0.046(7) 0.023(6) 0.023(6) 0.003(5) 0.013(5) 0.003(5)
C03C 0.033(6) 0.026(6) 0.025(6) 0.000(5) -0.006(5) 0.003(5)
C03D 0.017(6) 0.028(7) 0.057(8) 0.003(6) -0.003(5) 0.002(5)
C03E 0.023(6) 0.025(7) 0.034(7) 0.000(5) 0.002(5) -0.004(5)
C03F 0.021(6) 0.035(7) 0.038(7) -0.006(6) 0.000(5) 0.000(5)
C03G 0.041(6) 0.028(6) 0.025(6) -0.009(6) -0.004(6) 0.009(5)
C03H 0.030(6) 0.030(7) 0.030(6) 0.009(5) -0.003(5) -0.002(5)
C03I 0.019(5) 0.019(6) 0.029(6) 0.001(5) -0.003(4) -0.002(4)
C03J 0.025(6) 0.030(7) 0.028(6) 0.002(5) -0.001(5) 0.001(5)
C03K 0.024(7) 0.027(7) 0.075(10) -0.001(7) -0.008(6) -0.009(5)
C03L 0.091(12) 0.033(8) 0.016(6) 0.001(5) -0.003(7) -0.010(8)
C03M 0.035(7) 0.032(7) 0.036(7) -0.012(6) -0.003(5) 0.012(6)
C03N 0.043(7) 0.019(6) 0.039(7) -0.005(5) -0.009(6) 0.001(5)
C03O 0.020(5) 0.034(6) 0.038(6) 0.008(7) -0.005(6) 0.010(4)
C03P 0.015(5) 0.034(7) 0.030(6) 0.003(5) -0.010(5) 0.011(5)
C03Q 0.025(6) 0.030(7) 0.031(6) 0.000(5) 0.009(5) -0.005(5)
C03R 0.038(8) 0.058(9) 0.044(8) -0.025(7) -0.008(6) 0.013(7)
C03S 0.057(9) 0.027(7) 0.032(7) -0.003(6) -0.022(6) 0.004(6)
C03T 0.026(6) 0.041(8) 0.037(7) 0.005(6) 0.010(5) 0.000(6)
C03U 0.038(8) 0.045(9) 0.052(8) -0.011(7) 0.016(7) -0.002(7)
C03V 0.021(6) 0.025(6) 0.032(6) -0.006(5) -0.012(5) 0.003(5)
C03W 0.074(10) 0.020(7) 0.049(8) -0.002(6) 0.026(8) 0.007(7)
C03X 0.051(8) 0.017(6) 0.057(9) 0.008(6) 0.015(7) -0.003(6)
C03Y 0.029(6) 0.032(7) 0.033(7) -0.010(6) -0.001(5) -0.007(5)
C03Z 0.030(7) 0.065(9) 0.021(6) -0.013(6) -0.008(5) 0.009(6)
C040 0.023(6) 0.039(8) 0.033(7) -0.004(6) 0.001(5) 0.005(5)
C041 0.030(6) 0.033(7) 0.027(6) -0.004(5) -0.008(5) -0.009(5)
C042 0.019(6) 0.035(7) 0.033(6) -0.008(5) 0.002(5) -0.004(5)
C043 0.038(7) 0.037(8) 0.043(8) 0.001(6) -0.020(6) -0.009(6)
C044 0.043(7) 0.024(7) 0.038(7) 0.004(6) 0.008(6) 0.005(6)
C045 0.026(6) 0.029(7) 0.030(6) 0.002(5) -0.002(5) 0.014(5)
C046 0.060(9) 0.045(8) 0.049(9) 0.025(7) 0.021(7) 0.033(7)
C047 0.026(6) 0.029(7) 0.032(7) 0.003(5) 0.000(5) -0.003(5)
C048 0.032(7) 0.028(7) 0.032(7) -0.001(5) -0.007(5) -0.010(5)
C049 0.047(8) 0.014(6) 0.041(7) -0.004(5) -0.003(6) -0.003(6)
C04A 0.031(7) 0.033(7) 0.028(6) -0.004(5) -0.002(5) 0.011(5)
C04B 0.027(7) 0.024(7) 0.033(7) -0.002(5) 0.002(5) 0.002(5)
C04C 0.051(8) 0.023(7) 0.038(7) 0.006(5) 0.002(6) 0.009(6)
C04D 0.065(10) 0.033(8) 0.058(9) 0.011(7) 0.031(8) 0.017(7)
C04E 0.030(4) 0.048(5) 0.041(4) -0.005(4) -0.003(3) -0.015(4)
C04F 0.030(4) 0.048(5) 0.041(4) -0.005(4) -0.003(3) -0.015(4)
C04H 0.027(6) 0.019(6) 0.038(7) -0.005(5) -0.011(5) 0.000(5)
C04I 0.074(11) 0.062(10) 0.025(7) 0.001(7) 0.003(7) -0.012(8)
C04J 0.026(6) 0.039(7) 0.034(7) -0.003(6) 0.009(5) -0.009(6)
C04K 0.034(7) 0.024(7) 0.055(8) 0.021(6) -0.019(6) -0.003(5)
C04L 0.080(12) 0.033(8) 0.034(7) 0.005(6) -0.012(7) 0.003(7)
C04M 0.006(5) 0.041(7) 0.035(6) -0.011(6) -0.005(4) 0.008(5)
C04N 0.034(7) 0.061(9) 0.033(7) -0.007(7) 0.001(6) -0.008(7)
C04O 0.048(8) 0.031(7) 0.022(6) 0.000(5) 0.002(5) 0.005(6)
C04P 0.029(6) 0.031(6) 0.038(6) 0.008(6) 0.004(6) 0.005(5)
C04Q 0.067(10) 0.084(13) 0.037(8) -0.029(8) 0.025(8) -0.020(9)
C04R 0.066(10) 0.025(7) 0.073(11) 0.010(7) 0.036(9) 0.007(7)
C04S 0.025(6) 0.031(7) 0.036(7) -0.004(5) 0.004(5) 0.002(5)
C04T 0.089(8) 0.086(8) 0.059(6) -0.042(6) 0.001(5) -0.015(6)
C04U 0.022(6) 0.023(7) 0.069(9) -0.010(6) -0.009(6) 0.002(5)
C04V 0.014(5) 0.045(8) 0.029(6) -0.007(5) 0.000(5) 0.008(5)
C04W 0.022(6) 0.044(8) 0.047(8) -0.012(6) -0.011(6) 0.000(6)
C04X 0.023(6) 0.044(8) 0.035(7) -0.001(6) 0.000(5) 0.002(5)
C04Y 0.036(7) 0.040(7) 0.029(6) 0.002(6) 0.013(5) 0.023(6)
C04Z 0.031(7) 0.035(7) 0.028(6) -0.007(5) -0.001(5) -0.006(5)
C050 0.019(5) 0.027(6) 0.027(6) -0.007(5) 0.000(5) -0.005(5)
C051 0.026(6) 0.018(6) 0.035(6) -0.003(5) -0.004(5) -0.002(5)
C052 0.023(6) 0.043(8) 0.040(7) -0.008(6) -0.001(5) 0.006(5)
C053 0.039(7) 0.039(8) 0.027(6) -0.013(5) 0.000(5) 0.008(6)
C054 0.052(9) 0.043(8) 0.037(8) 0.004(6) -0.003(7) 0.006(7)
C055 0.081(12) 0.063(11) 0.031(8) 0.012(7) -0.007(8) 0.021(9)
C056 0.080(11) 0.049(10) 0.042(8) 0.020(7) 0.022(8) 0.035(9)
C057 0.066(10) 0.033(8) 0.059(10) 0.004(7) 0.015(8) -0.003(7)
O058 0.101(10) 0.072(9) 0.085(9) -0.013(7) -0.023(8) 0.010(8)
C059 0.023(7) 0.115(15) 0.047(9) -0.021(10) 0.008(6) -0.006(8)
C05A 0.045(10) 0.078(13) 0.104(15) -0.013(11) -0.007(10) -0.010(9)
C05B 0.025(6) 0.026(7) 0.034(7) -0.010(5) -0.006(5) 0.004(5)
C05C 0.064(10) 0.035(8) 0.054(9) -0.016(7) 0.013(7) -0.010(7)
C05D 0.066(10) 0.039(8) 0.038(7) 0.012(6) -0.001(7) 0.001(7)
C05E 0.066(9) 0.034(7) 0.050(8) 0.005(7) 0.022(8) 0.018(7)
C05F 0.029(7) 0.041(8) 0.033(7) -0.007(6) -0.003(5) -0.002(6)
C05G 0.080(11) 0.037(8) 0.032(7) 0.004(6) 0.007(7) 0.008(8)
C05H 0.049(9) 0.072(11) 0.048(9) -0.009(8) 0.000(7) -0.016(8)
C05J 0.018(6) 0.024(6) 0.043(7) 0.009(5) -0.003(5) -0.008(5)
C05K 0.145(16) 0.017(7) 0.029(7) -0.011(6) -0.033(9) 0.010(8)
C05L 0.020(6) 0.026(6) 0.040(7) 0.017(5) -0.010(5) 0.000(5)
C05M 0.055(9) 0.031(8) 0.050(8) -0.004(6) -0.007(7) 0.008(7)
C05N 0.078(11) 0.039(8) 0.038(8) -0.020(6) -0.003(7) 0.006(8)
C05O 0.089(12) 0.090(13) 0.023(7) -0.004(8) -0.005(8) 0.021(10)
C05P 0.032(7) 0.047(8) 0.040(7) -0.003(6) 0.006(6) 0.002(6)
C05Q 0.092(9) 0.096(10) 0.045(6) -0.020(6) -0.025(6) 0.017(8)
C0 0.029(6) 0.057(8) 0.043(6) -0.004(6) -0.018(5) -0.002(5)
C05S 0.016(6) 0.047(8) 0.039(7) 0.002(6) -0.007(5) -0.004(5)
C05T 0.099(13) 0.074(12) 0.032(8) -0.017(8) 0.022(8) -0.016(10)
C05V 0.129(18) 0.063(13) 0.071(12) -0.022(9) 0.023(12) -0.031(12)
C05W 0.137(18) 0.044(10) 0.047(10) 0.000(8) 0.015(11) -0.030(11)
C05X 0.055(10) 0.051(10) 0.085(12) -0.030(9) -0.032(9) -0.001(8)
C05Y 0.089(8) 0.086(8) 0.059(6) -0.042(6) 0.001(5) -0.015(6)
C05Z 0.132(17) 0.037(9) 0.049(10) 0.005(8) -0.022(11) 0.016(10)
C061 0.051(9) 0.038(8) 0.063(10) 0.000(7) 0.016(7) -0.001(7)
C3AA 0.075(9) 0.087(10) 0.030(8) -0.030(7) -0.016(7) 0.020(7)
C063 0.123(15) 0.042(9) 0.032(8) 0.004(7) 0.016(9) 0.006(9)
C064 0.060(7) 0.117(11) 0.046(6) -0.021(6) -0.015(5) 0.004(7)
C4AA 0.029(6) 0.057(8) 0.043(6) -0.004(6) -0.018(5) -0.002(5)
C5AA 0.075(9) 0.087(10) 0.030(8) -0.030(7) -0.016(7) 0.020(7)
C069 0.086(12) 0.066(11) 0.054(10) 0.020(8) 0.006(9) 0.017(10)
C06A 0.039(8) 0.049(9) 0.052(8) 0.003(7) -0.012(7) -0.006(6)
C06B 0.17(2) 0.048(11) 0.032(9) 0.009(8) -0.026(12) -0.031(13)
C06C 0.095(11) 0.112(12) 0.098(11) -0.009(10) -0.004(8) -0.053(10)
C06F 0.14(2) 0.11(2) 0.17(3) 0.08(2) 0.01(2) 0.009(18)
C06G 0.089(8) 0.086(8) 0.059(6) -0.042(6) 0.001(5) -0.015(6)
C06H 0.16(2) 0.081(16) 0.077(14) -0.017(12) 0.017(15) 0.004(16)
C06I 0.095(11) 0.112(12) 0.098(11) -0.009(10) -0.004(8) -0.053(10)
C2AA 0.029(6) 0.057(8) 0.043(6) -0.004(6) -0.018(5) -0.002(5)
C5 0.060(7) 0.117(11) 0.046(6) -0.021(6) -0.015(5) 0.004(7)
C6 0.092(9) 0.096(10) 0.045(6) -0.020(6) -0.025(6) 0.017(8)
C7 0.092(9) 0.096(10) 0.045(6) -0.020(6) -0.025(6) 0.017(8)
C12B 0.092(9) 0.096(10) 0.045(6) -0.020(6) -0.025(6) 0.017(8)
C3B 0.075(9) 0.087(10) 0.030(8) -0.030(7) -0.016(7) 0.020(7)
C8B 0.060(7) 0.117(11) 0.046(6) -0.021(6) -0.015(5) 0.004(7)
C9 0.075(9) 0.087(10) 0.030(8) -0.030(7) -0.016(7) 0.020(7)
C3A 0.075(9) 0.087(10) 0.030(8) -0.030(7) -0.016(7) 0.020(7)
C11 0.075(9) 0.087(10) 0.030(8) -0.030(7) -0.016(7) 0.020(7)
C1AA 0.060(7) 0.117(11) 0.046(6) -0.021(6) -0.015(5) 0.004(7)
C13 0.029(6) 0.057(8) 0.043(6) -0.004(6) -0.018(5) -0.002(5)
C14 0.029(6) 0.057(8) 0.043(6) -0.004(6) -0.018(5) -0.002(5)
C16 0.029(6) 0.057(8) 0.043(6) -0.004(6) -0.018(5) -0.002(5)
C12A 0.092(9) 0.096(10) 0.045(6) -0.020(6) -0.025(6) 0.017(8)
C17 0.092(9) 0.096(10) 0.045(6) -0.020(6) -0.025(6) 0.017(8)
C18 0.092(9) 0.096(10) 0.045(6) -0.020(6) -0.025(6) 0.017(8)
C0AA 0.060(7) 0.117(11) 0.046(6) -0.021(6) -0.015(5) 0.004(7)
C8A 0.060(7) 0.117(11) 0.046(6) -0.021(6) -0.015(5) 0.004(7)
C12 0.060(7) 0.117(11) 0.046(6) -0.021(6) -0.015(5) 0.004(7)

loop_
_atom_type_symbol
_atom_type_description
_atom_type_scat_dispersion_real
_atom_type_scat_dispersion_imag
_atom_type_scat_source
C C 0.0033 0.0016 'International Tables Vol C Tables 4.2.6.8 and 6.1.1.4'
H H 0.0000 0.0000 'International Tables Vol C Tables 4.2.6.8 and 6.1.1.4'
Cl Cl 0.1484 0.1585 'International Tables Vol C Tables 4.2.6.8 and 6.1.1.4'
Ir Ir -1.4442 7.9887 'International Tables Vol C Tables 4.2.6.8 and 6.1.1.4'
N N 0.0061 0.0033 'International Tables Vol C Tables 4.2.6.8 and 6.1.1.4'
O O 0.0106 0.0060 'International Tables Vol C Tables 4.2.6.8 and 6.1.1.4'

loop_
_geom_angle_atom_site_label_1
_geom_angle_atom_site_label_2
_geom_angle_atom_site_label_3
_geom_angle
_geom_angle_site_symmetry_1
_geom_angle_site_symmetry_3
_geom_angle_publ_flag
N1 Ir1 N4 89.0(3) . . ?
N1 Ir1 N3 96.0(4) . . ?
N1 Ir1 N2 170.5(4) . . ?
N1 Ir1 C2 93.2(4) . . ?
N1 Ir1 C1 79.1(5) . . ?
N3 Ir1 N4 78.9(3) . . ?
N2 Ir1 N4 99.3(3) . . ?
N2 Ir1 N3 90.2(4) . . ?
C2 Ir1 N4 170.4(4) . . ?
C2 Ir1 N3 91.6(4) . . ?
C2 Ir1 N2 79.4(4) . . ?
C2 Ir1 C1 96.1(4) . . ?
C1 Ir1 N4 93.5(4) . . ?
C1 Ir1 N3 171.1(4) . . ?
C1 Ir1 N2 95.7(5) . . ?
N5 Ir2 N8 97.8(4) . . ?
N5 Ir2 N6 169.1(3) . . ?
N5 Ir2 N7 90.4(3) . . ?
N5 Ir2 C4 92.1(4) . . ?
N5 Ir2 C3 80.0(5) . . ?
N6 Ir2 N8 89.7(4) . . ?
N6 Ir2 N7 99.1(3) . . ?
N6 Ir2 C4 79.4(4) . . ?
N6 Ir2 C3 93.7(4) . . ?
N7 Ir2 N8 76.8(3) . . ?
C4 Ir2 N8 93.9(4) . . ?
C4 Ir2 N7 170.6(4) . . ?
C3 Ir2 N8 171.2(4) . . ?
C3 Ir2 N7 94.6(4) . . ?
C3 Ir2 C4 94.8(4) . . ?
C01G O00C C016 113.7(8) . . ?
C012 N4 Ir1 129.7(7) . . ?
C012 N4 C02G 116.3(9) . . ?
C02G N4 Ir1 113.9(7) . . ?
C02B O00E C03R 110.3(8) . . ?
C045 O00F C01X 114.8(8) . . ?
N01E N5 Ir2 131.6(8) . . ?
N01E N5 C01W 111.3(8) . . ?
C01W N5 Ir2 116.7(8) . . ?
C041 O00H C039 110.9(8) . . ?
C042 O00J C05G 114.6(9) . . ?
C01V N8 Ir2 113.6(8) . . ?
C024 N8 Ir2 127.7(8) . . ?
C024 N8 C01V 118.4(11) . . ?
C040 O00L C04Q 112.1(9) . . ?
N00S N1 Ir1 130.9(9) . . ?
N00S N1 C01L 111.6(9) . . ?
C01L N1 Ir1 117.3(9) . . ?
N00P N6 Ir2 131.2(7) . . ?
C010 N6 Ir2 116.4(7) . . ?
C010 N6 N00P 112.3(8) . . ?
C02U O00O C04U 111.4(9) . . ?
N6 N00P N00U 101.6(8) . . ?
C00Y N3 Ir1 113.9(7) . . ?
C03Y N3 Ir1 129.1(8) . . ?
C03Y N3 C00Y 116.9(10) . . ?
C051 O00R C03D 112.8(9) . . ?
N00W N00S N1 103.9(9) . . ?
C01P N7 Ir2 127.7(8) . . ?
C01P N7 C02K 117.0(10) . . ?
C02K N7 Ir2 115.1(7) . . ?
N00P N00U C01B 117.0(9) . . ?
C01M N00U N00P 114.7(8) . . ?
C01M N00U C01B 127.7(9) . . ?
N01E N00V C03K 117.0(10) . . ?
C01U N00V N01E 112.8(10) . . ?
C01U N00V C03K 130.1(11) . . ?
N00S N00W C03J 113.5(10) . . ?
N00S N00W C04K 117.6(9) . . ?
C03J N00W C04K 128.6(11) . . ?
N011 N2 Ir1 132.6(7) . . ?
N011 N2 C02Y 112.4(9) . . ?
C02Y N2 Ir1 115.0(7) . . ?
N3 C00Y C02G 117.8(10) . . ?
C01Y C00Y N3 122.3(10) . . ?
C01Y C00Y C02G 119.8(10) . . ?
N011 N00Z C038 119.7(9) . . ?
C031 N00Z N011 112.8(9) . . ?
C031 N00Z C038 127.3(10) . . ?
N6 C010 C01M 106.2(9) . . ?
N6 C010 C02I 115.6(9) . . ?
C01M C010 C02I 138.2(10) . . ?
N2 N011 N00Z 103.4(8) . . ?
N4 C012 C01D 123.9(10) . . ?
C018 C013 C021 109.9(9) . . ?
C01Q C014 C03I 120.3(11) . . ?
C02A C014 C01Q 118.5(11) . . ?
C02A C014 C03I 121.0(11) . . ?
O00C C016 C01B 113.5(9) . . ?
C019 C017 C01S 111.5(9) . . ?
C01F C018 C013 121.5(10) . . ?
C01F C018 C02B 118.3(10) . . ?
C02B C018 C013 120.1(9) . . ?
C01G C019 C017 121.9(10) . . ?
C02F C019 C017 119.2(10) . . ?
C02F C019 C01G 118.6(11) . . ?
C02N C2 Ir1 129.7(9) . . ?
C03H C2 Ir1 116.1(9) . . ?
C03H C2 C02N 113.9(11) . . ?
N00U C01B C016 111.9(9) . . ?
C030 C01C C03P 123.8(12) . . ?
C03I C01D C012 120.7(11) . . ?
N00V N01E N5 103.9(9) . . ?
C018 C01F C01T 122.0(10) . . ?
O00C C01G C019 119.3(9) . . ?
O00C C01G C020 121.1(9) . . ?
C020 C01G C019 119.5(10) . . ?
C02I C4 Ir2 113.6(8) . . ?
C02I C4 C047 117.2(11) . . ?
C047 C4 Ir2 128.8(9) . . ?
C01T C01I C026 121.8(11) . . ?
C02J C1 Ir1 114.7(8) . . ?
C02J C1 C04B 116.9(11) . . ?
C04B C1 Ir1 127.9(9) . . ?
C02D C3 Ir2 129.9(9) . . ?
C02D C3 C02E 116.4(10) . . ?
C02E C3 Ir2 113.7(8) . . ?
N1 C01L C02J 114.6(10) . . ?
N1 C01L C03J 106.6(10) . . ?
C03J C01L C02J 138.8(11) . . ?
N00U C01M C010 105.2(9) . . ?
C01R C01N C01S 124.1(11) . . ?
C02P C01O C04B 120.3(11) . . ?
N7 C01P C036 124.1(11) . . ?
C046 C01Q C014 120.3(13) . . ?
C01N C01R C05F 122.5(11) . . ?
C02O C01R C01N 116.9(10) . . ?
C02O C01R C05F 120.5(10) . . ?
C01N C01S C017 121.6(11) . . ?
C01N C01S C040 117.3(11) . . ?
C040 C01S C017 121.0(10) . . ?
C01F C01T C03E 118.7(10) . . ?
C01I C01T C01F 118.3(10) . . ?
C01I C01T C03E 122.9(10) . . ?
N00V C01U C01W 107.0(11) . . ?
N8 C01V C02K 117.4(11) . . ?
N8 C01V C03B 120.6(12) . . ?
C03B C01V C02K 122.0(11) . . ?
N5 C01W C01U 104.9(10) . . ?
N5 C01W C02E 115.6(9) . . ?
C01U C01W C02E 139.3(11) . . ?
O00F C01X C038 113.5(9) . . ?
C00Y C01Y C02H 118.2(10) . . ?
C00Y C01Y C030 117.8(11) . . ?
C02H C01Y C030 123.9(10) . . ?
C02M C01Z C022 120.0(11) . . ?
C04P C01Z C022 120.8(11) . . ?
C04P C01Z C02M 119.1(11) . . ?
C01G C020 C02R 121.5(9) . . ?
C02Z C020 C01G 120.6(10) . . ?
C02Z C020 C02R 117.8(10) . . ?
C023 C021 C013 120.5(10) . . ?
C023 C021 C045 116.9(11) . . ?
C045 C021 C013 122.4(10) . . ?
C036 C022 C01Z 120.7(10) . . ?
C036 C022 C05L 115.7(10) . . ?
C05L C022 C01Z 123.6(10) . . ?
C053 C023 C021 123.7(12) . . ?
N8 C024 C02L 125.3(12) . . ?
C039 C025 C02R 122.1(9) . . ?
C039 C025 C04H 118.1(10) . . ?
C04H C025 C02R 119.8(10) . . ?
C01I C026 C02B 118.5(10) . . ?
C01I C026 C035 121.3(10) . . ?
C02B C026 C035 119.4(10) . . ?
C042 C027 C029 124.2(11) . . ?
C04X C027 C029 117.5(11) . . ?
C04X C027 C042 117.9(11) . . ?
C02P C028 C02J 120.4(11) . . ?
C027 C029 C03O 111.4(11) . . ?
C014 C02A C03W 119.9(13) . . ?
O00E C02B C018 119.6(10) . . ?
O00E C02B C026 119.2(10) . . ?
C018 C02B C026 121.1(10) . . ?
C049 C02C C02I 118.8(11) . . ?
C03G C02D C3 122.3(11) . . ?
C01W C02E C3 113.7(9) . . ?
C03A C02E C3 121.3(10) . . ?
C03A C02E C01W 125.0(10) . . ?
C019 C02F C03C 121.5(11) . . ?
N4 C02G C00Y 115.4(10) . . ?
C03P C02G N4 122.6(10) . . ?
C03P C02G C00Y 121.9(11) . . ?
C01Y C02H C03L 121.2(10) . . ?
C044 C02H C01Y 117.2(10) . . ?
C044 C02H C03L 121.4(11) . . ?
C4 C02I C010 114.9(10) . . ?
C02C C02I C010 123.7(10) . . ?
C02C C02I C4 121.4(11) . . ?
C1 C02J C01L 113.9(10) . . ?
C1 C02J C028 121.6(10) . . ?
C028 C02J C01L 124.5(10) . . ?
N7 C02K C01V 116.8(10) . . ?
N7 C02K C05L 123.4(10) . . ?
C05L C02K C01V 119.8(11) . . ?
C02Q C02L C024 117.6(11) . . ?
C03U C02M C01Z 119.2(13) . . ?
C03S C02N C2 121.6(12) . . ?
C01R C02O C03Q 123.1(11) . . ?
C028 C02P C01O 119.8(11) . . ?
C02L C02Q C03B 119.1(11) . . ?
C02L C02Q C04C 117.4(11) . . ?
C03B C02Q C04C 123.4(11) . . ?
C025 C02R C020 110.4(8) . . ?
C03X C02S C05L 122.4(12) . . ?
O00O C02U C05B 118.3(10) . . ?
C032 C02U O00O 119.5(10) . . ?
C032 C02U C05B 122.1(11) . . ?
N2 C02Y C031 106.6(10) . . ?
N2 C02Y C03H 114.7(10) . . ?
C031 C02Y C03H 138.6(11) . . ?
C020 C02Z C03C 121.1(10) . . ?
C01C C030 C01Y 120.3(11) . . ?
N00Z C031 C02Y 104.8(11) . . ?
C02U C032 C03T 122.1(10) . . ?
C02U C032 C05P 119.3(10) . . ?
C05P C032 C03T 118.5(11) . . ?
C03S C033 C03M 118.3(12) . . ?
C026 C035 C05J 108.3(9) . . ?
C01P C036 C022 121.4(10) . . ?
C04T C037 C03C 113.6(11) . . ?
C04T C037 C06G 106.2(13) . . ?
C05Y C037 C03C 113.5(11) . . ?
C05Y C037 C04T 110.5(14) . . ?
C05Y C037 C06G 105.5(13) . . ?
C06G C037 C03C 106.9(12) . . ?
N00Z C038 C01X 113.3(10) . . ?
C025 C039 O00H 118.4(9) . . ?
C025 C039 C03V 123.2(10) . . ?
C03V C039 O00H 118.3(10) . . ?
C02E C03A C04O 120.1(11) . . ?
C02Q C03B C01V 118.7(11) . . ?
C02Q C03B C03X 125.7(11) . . ?
C03X C03B C01V 115.6(11) . . ?
C02F C03C C037 120.0(11) . . ?
C02Z C03C C02F 118.1(11) . . ?
C02Z C03C C037 121.8(11) . . ?
O00R C03D C03K 113.2(9) . . ?
C01T C03E C02W 110.1(9) . . ?
C01T C03E C04E 108.6(9) . . ?
C01T C03E C04F 112.5(10) . . ?
C02W C03E C04E 111.4(10) . . ?
C02W C03E C04F 107.1(10) . . ?
C04F C03E C04E 107.1(10) . . ?
C03N C03F C043 122.0(11) . . ?
C04H C03F C03N 116.1(11) . . ?
C04H C03F C043 121.7(10) . . ?
C02D C03G C04O 121.0(12) . . ?
C2 C03H C02Y 113.7(11) . . ?
C2 C03H C03M 124.7(12) . . ?
C03M C03H C02Y 121.6(11) . . ?
C01D C03I C014 118.4(10) . . ?
C01D C03I C03P 118.5(10) . . ?
C03P C03I C014 123.1(10) . . ?
N00W C03J C01L 104.3(11) . . ?
N00V C03K C03D 110.1(11) . . ?
C04I C03L C02H 116.4(14) . . ?
C05K C03L C02H 123.9(13) . . ?
C05K C03L C04I 119.7(13) . . ?
C033 C03M C03H 119.1(12) . . ?
C03F C03N C03V 123.0(11) . . ?
C045 C03O C029 123.0(12) . . ?
C045 C03O C04Y 119.0(10) . . ?
C04Y C03O C029 118.0(11) . . ?
C02G C03P C01C 115.7(11) . . ?
C03I C03P C01C 126.4(11) . . ?
C03I C03P C02G 117.8(10) . . ?
C02O C03Q C03T 120.8(10) . . ?
C040 C03Q C02O 116.9(11) . . ?
C040 C03Q C03T 122.1(10) . . ?
O00E C03R C05X 111.3(11) . . ?
C02N C03S C033 122.2(13) . . ?
C03Q C03T C032 111.8(10) . . ?
C02M C03U C04R 122.8(14) . . ?
C039 C03V C03N 116.2(11) . . ?
C039 C03V C050 123.0(10) . . ?
C03N C03V C050 120.7(10) . . ?
C04D C03W C02A 119.8(14) . . ?
C02S C03X C03B 123.2(12) . . ?
N3 C03Y C044 123.9(12) . . ?
C04W C03Z C064 122.3(11) . . ?
C052 C03Z C04W 116.5(10) . . ?
C052 C03Z C064 121.1(11) . . ?
O00L C040 C03Q 117.4(10) . . ?
C01S C040 O00L 120.9(11) . . ?
C01S C040 C03Q 121.6(11) . . ?
O00H C041 C04N 111.4(10) . . ?
O00J C042 C027 118.9(10) . . ?
C04M C042 O00J 118.3(11) . . ?
C04M C042 C027 122.8(11) . . ?
C03F C043 C2AA 106.0(15) . . ?
C03F C043 C13 105.5(11) . . ?
C03F C043 C14 112.6(11) . . ?
C03F C043 C16 109.0(17) . . ?
C0 C043 C03F 112.1(12) . . ?
C0 C043 C13 109.7(15) . . ?
C0 C043 C14 110.9(14) . . ?
C4AA C043 C03F 113.1(18) . . ?
C4AA C043 C2AA 117(2) . . ?
C4AA C043 C16 106(2) . . ?
C13 C043 C14 105.7(13) . . ?
C16 C043 C2AA 105.7(17) . . ?
C03Y C044 C02H 121.3(12) . . ?
O00F C045 C021 119.6(9) . . ?
O00F C045 C03O 120.4(10) . . ?
C03O C045 C021 120.1(10) . . ?
C01Q C046 C04D 118.4(13) . . ?
C048 C047 C4 121.9(11) . . ?
C047 C048 C049 120.6(11) . . ?
C02C C049 C048 120.1(11) . . ?
C04V C04A C061 108.6(10) . . ?
C05C C04A C04V 113.5(11) . . ?
C05C C04A C05O 109.1(11) . . ?
C05C C04A C061 106.6(10) . . ?
C05O C04A C04V 111.0(10) . . ?
C05O C04A C061 107.7(12) . . ?
C01O C04B C1 120.9(11) . . ?
C054 C04C C02Q 118.9(12) . . ?
C05D C04C C02Q 118.5(12) . . ?
C05D C04C C054 122.6(12) . . ?
C03W C04D C046 122.8(13) . . ?
C025 C04H C03F 123.0(11) . . ?
C05W C04I C03L 122.3(18) . . ?
C04M C04J C04S 109.5(9) . . ?
N00W C04K C04U 111.6(10) . . ?
C042 C04M C04J 122.9(10) . . ?
C042 C04M C04Z 118.6(11) . . ?
C04Z C04M C04J 118.1(11) . . ?
C041 C04N C05H 114.4(12) . . ?
C03G C04O C03A 118.8(11) . . ?
C05E C04P C01Z 120.5(13) . . ?
C05T C04Q O00L 114.4(14) . . ?
C03U C04R C05E 117.7(13) . . ?
C051 C04S C04J 120.2(10) . . ?
C051 C04S C052 119.1(11) . . ?
C052 C04S C04J 120.1(10) . . ?
O00O C04U C04K 113.3(10) . . ?
C04X C04V C04A 122.5(11) . . ?
C04X C04V C04Z 118.3(11) . . ?
C04Z C04V C04A 119.1(11) . . ?
C05J C04W C03Z 123.4(11) . . ?
C027 C04X C04V 122.2(12) . . ?
C053 C04Y C03O 122.4(10) . . ?
C04V C04Z C04M 120.3(11) . . ?
C03V C050 C05B 108.2(9) . . ?
O00R C051 C04S 121.5(10) . . ?
O00R C051 C05J 118.3(10) . . ?
C04S C051 C05J 120.0(11) . . ?
C03Z C052 C04S 122.2(11) . . ?
C023 C053 C05N 121.1(11) . . ?
C04Y C053 C023 117.4(11) . . ?
C04Y C053 C05N 121.4(11) . . ?
C04C C054 C055 117.9(14) . . ?
C056 C055 C054 120.4(15) . . ?
C057 C056 C055 121.8(13) . . ?
C056 C057 C05D 119.0(14) . . ?
C06H O058 C06I 109.8(16) . . ?
C02U C05B C050 123.7(10) . . ?
C05S C05B C02U 116.1(11) . . ?
C05S C05B C050 120.0(10) . . ?
C04C C05D C057 118.3(13) . . ?
C04P C05E C04R 120.8(14) . . ?
C01R C05F C02V 111.1(10) . . ?
C059 C05F C01R 108.0(10) . . ?
C059 C05F C02V 107.7(12) . . ?
C059 C05F C063 110.5(13) . . ?
C063 C05F C01R 111.9(11) . . ?
C063 C05F C02V 107.6(10) . . ?
C05M C05G O00J 112.6(10) . . ?
C04W C05J C035 120.3(10) . . ?
C04W C05J C051 118.6(11) . . ?
C051 C05J C035 120.8(10) . . ?
C03L C05K C05Z 118.3(17) . . ?
C022 C05L C02S 125.2(11) . . ?
C02K C05L C022 118.2(10) . . ?
C02K C05L C02S 116.6(11) . . ?
C05G C05M C04L 112.4(12) . . ?
C053 C05N C9 108.9(14) . . ?
C053 C05N C11 102.5(14) . . ?
C3AA C05N C053 117.5(15) . . ?
C3AA C05N C3A 108(2) . . ?
C3AA C05N C11 119(3) . . ?
C5AA C05N C053 118.4(15) . . ?
C5AA C05N C9 99(3) . . ?
C3B C05N C053 101.6(15) . . ?
C3B C05N C5AA 111(2) . . ?
C3B C05N C9 118(2) . . ?
C3A C05N C053 110.1(16) . . ?
C3A C05N C11 98(2) . . ?
C032 C05P C06A 121.4(12) . . ?
C06A C05Q C6 115.7(16) . . ?
C06A C05Q C7 108.9(16) . . ?
C06A C05Q C12B 113.2(16) . . ?
C06A C05Q C12A 107.3(16) . . ?
C06A C05Q C17 109.8(16) . . ?
C06A C05Q C18 105.5(17) . . ?
C6 C05Q C12A 110(2) . . ?
C6 C05Q C18 114(2) . . ?
C7 C05Q C17 110(2) . . ?
C12B C05Q C7 101(2) . . ?
C12B C05Q C17 113(2) . . ?
C18 C05Q C12A 104(2) . . ?
C05B C05S C06A 123.7(11) . . ?
C04Q C05T C02T 113.5(14) . . ?
Cl09 C05V Cl0A 110.3(9) . . ?
C04I C05W C06B 117.1(19) . . ?
C05A C05X C03R 114.9(15) . . ?
C06B C05Z C05K 120.0(17) . . ?
C03Z C064 C8B 107.5(16) . . ?
C03Z C064 C0AA 102.2(16) . . ?
C03Z C064 C12 110.6(16) . . ?
C5 C064 C03Z 115.4(17) . . ?
C5 C064 C0AA 108(2) . . ?
C1AA C064 C03Z 111.2(17) . . ?
C1AA C064 C8B 105(2) . . ?
C1AA C064 C12 115.2(17) . . ?
C8A C064 C03Z 117.8(17) . . ?
C8A C064 C5 106(2) . . ?
C8A C064 C0AA 107(2) . . ?
C12 C064 C8B 107.1(17) . . ?
Cl06 C069 Cl08 110.5(9) . . ?
C05P C06A C05Q 121.2(13) . . ?
C05S C06A C05P 116.3(12) . . ?
C05S C06A C05Q 122.4(12) . . ?
C05Z C06B C05W 122.6(16) . . ?
O058 C06H C06F 107.0(19) . . ?
O058 C06I C06C 107.8(16) . . ?

loop_
_geom_bond_atom_site_label_1
_geom_bond_atom_site_label_2
_geom_bond_distance
_geom_bond_site_symmetry_2
_geom_bond_publ_flag
Ir1 N4 2.140(9) . ?
Ir1 N1 2.009(8) . ?
Ir1 N3 2.110(9) . ?
Ir1 N2 2.050(8) . ?
Ir1 C2 2.009(12) . ?
Ir1 C1 2.039(12) . ?
Ir2 N5 2.017(8) . ?
Ir2 N8 2.145(9) . ?
Ir2 N6 2.033(9) . ?
Ir2 N7 2.144(10) . ?
Ir2 C4 2.049(13) . ?
Ir2 C3 2.034(11) . ?
Cl06 C069 1.746(15) . ?
Cl08 C069 1.769(16) . ?
Cl09 C05V 1.700(18) . ?
Cl0A C05V 1.819(18) . ?
O00C C016 1.450(12) . ?
O00C C01G 1.384(13) . ?
N4 C012 1.309(14) . ?
N4 C02G 1.410(14) . ?
O00E C02B 1.384(12) . ?
O00E C03R 1.457(14) . ?
O00F C01X 1.405(13) . ?
O00F C045 1.398(14) . ?
N5 N01E 1.350(14) . ?
N5 C01W 1.355(15) . ?
O00H C039 1.438(12) . ?
O00H C041 1.431(13) . ?
O00J C042 1.398(14) . ?
O00J C05G 1.488(16) . ?
N8 C01V 1.371(16) . ?
N8 C024 1.304(15) . ?
O00L C040 1.399(13) . ?
O00L C04Q 1.481(17) . ?
N1 N00S 1.345(14) . ?
N1 C01L 1.357(17) . ?
N6 N00P 1.350(12) . ?
N6 C010 1.342(13) . ?
O00O C02U 1.403(13) . ?
O00O C04U 1.435(13) . ?
N00P N00U 1.359(12) . ?
N3 C00Y 1.401(14) . ?
N3 C03Y 1.317(15) . ?
O00R C03D 1.433(13) . ?
O00R C051 1.387(13) . ?
N00S N00W 1.339(13) . ?
N7 C01P 1.331(14) . ?
N7 C02K 1.343(13) . ?
N00U C01B 1.487(13) . ?
N00U C01M 1.303(14) . ?
N00V N01E 1.345(13) . ?
N00V C01U 1.303(15) . ?
N00V C03K 1.472(16) . ?
N00W C03J 1.354(14) . ?
N00W C04K 1.493(14) . ?
N2 N011 1.318(12) . ?
N2 C02Y 1.360(13) . ?
C00Y C01Y 1.387(16) . ?
C00Y C02G 1.439(16) . ?
N00Z N011 1.354(12) . ?
N00Z C031 1.350(14) . ?
N00Z C038 1.464(14) . ?
C010 C01M 1.383(14) . ?
C010 C02I 1.432(15) . ?
C012 C01D 1.388(16) . ?
C013 C018 1.504(15) . ?
C013 C021 1.522(15) . ?
C014 C01Q 1.441(17) . ?
C014 C02A 1.392(17) . ?
C014 C03I 1.486(15) . ?
C016 C01B 1.501(14) . ?
C017 C019 1.521(15) . ?
C017 C01S 1.534(16) . ?
C018 C01F 1.385(14) . ?
C018 C02B 1.397(15) . ?
C019 C01G 1.404(15) . ?
C019 C02F 1.383(16) . ?
C2 C02N 1.430(16) . ?
C2 C03H 1.377(16) . ?
C01C C030 1.345(17) . ?
C01C C03P 1.420(16) . ?
C01D C03I 1.373(16) . ?
C01F C01T 1.414(15) . ?
C01G C020 1.389(15) . ?
C4 C02I 1.409(16) . ?
C4 C047 1.414(16) . ?
C01I C01T 1.373(16) . ?
C01I C026 1.401(15) . ?
C1 C02J 1.402(16) . ?
C1 C04B 1.404(16) . ?
C3 C02D 1.380(16) . ?
C3 C02E 1.441(14) . ?
C01L C02J 1.442(16) . ?
C01L C03J 1.390(16) . ?
C01N C01R 1.373(16) . ?
C01N C01S 1.388(16) . ?
C01O C02P 1.393(17) . ?
C01O C04B 1.402(17) . ?
C01P C036 1.352(16) . ?
C01Q C046 1.368(18) . ?
C01R C02O 1.373(16) . ?
C01R C05F 1.530(16) . ?
C01S C040 1.394(16) . ?
C01T C03E 1.526(15) . ?
C01U C01W 1.391(16) . ?
C01V C02K 1.426(17) . ?
C01V C03B 1.425(17) . ?
C01W C02E 1.437(16) . ?
C01X C038 1.507(16) . ?
C01Y C02H 1.417(17) . ?
C01Y C030 1.460(16) . ?
C01Z C022 1.484(16) . ?
C01Z C02M 1.408(17) . ?
C01Z C04P 1.403(16) . ?
C020 C02R 1.559(14) . ?
C020 C02Z 1.364(15) . ?
C021 C023 1.401(15) . ?
C021 C045 1.411(16) . ?
C022 C036 1.392(15) . ?
C022 C05L 1.430(16) . ?
C023 C053 1.393(17) . ?
C024 C02L 1.408(16) . ?
C025 C02R 1.522(15) . ?
C025 C039 1.369(15) . ?
C025 C04H 1.388(14) . ?
C026 C02B 1.410(15) . ?
C026 C035 1.523(16) . ?
C027 C029 1.490(18) . ?
C027 C042 1.405(17) . ?
C027 C04X 1.369(16) . ?
C028 C02J 1.404(15) . ?
C028 C02P 1.356(16) . ?
C029 C03O 1.521(15) . ?
C02A C03W 1.410(17) . ?
C02C C02I 1.409(16) . ?
C02C C049 1.398(16) . ?
C02D C03G 1.379(17) . ?
C02E C03A 1.377(16) . ?
C02F C03C 1.403(16) . ?
C02G C03P 1.406(16) . ?
C02H C03L 1.505(16) . ?
C02H C044 1.388(16) . ?
C02K C05L 1.405(16) . ?
C02L C02Q 1.373(17) . ?
C02M C03U 1.360(18) . ?
C02N C03S 1.375(17) . ?
C02O C03Q 1.414(15) . ?
C02Q C03B 1.414(17) . ?
C02Q C04C 1.527(17) . ?
C02S C03X 1.329(18) . ?
C02S C05L 1.449(15) . ?
C02T C05T 1.53(2) . ?
C02U C032 1.381(16) . ?
C02U C05B 1.409(16) . ?
C02V C05F 1.560(19) . ?
C02W C03E 1.526(16) . ?
C02Y C031 1.363(17) . ?
C02Y C03H 1.469(16) . ?
C02Z C03C 1.385(16) . ?
C032 C03T 1.512(16) . ?
C032 C05P 1.381(17) . ?
C033 C03M 1.377(17) . ?
C033 C03S 1.376(18) . ?
C035 C05J 1.543(16) . ?
C037 C03C 1.540(16) . ?
C037 C04T 1.49(2) . ?
C037 C05Y 1.46(2) . ?
C037 C06G 1.50(2) . ?
C039 C03V 1.388(15) . ?
C03A C04O 1.404(16) . ?
C03B C03X 1.422(17) . ?
C03D C03K 1.547(16) . ?
C03E C04E 1.550(16) . ?
C03E C04F 1.534(17) . ?
C03F C03N 1.407(16) . ?
C03F C043 1.522(16) . ?
C03F C04H 1.389(16) . ?
C03G C04O 1.383(16) . ?
C03H C03M 1.403(16) . ?
C03I C03P 1.399(15) . ?
C03L C04I 1.40(2) . ?
C03L C05K 1.36(2) . ?
C03N C03V 1.409(15) . ?
C03O C045 1.401(16) . ?
C03O C04Y 1.412(18) . ?
C03Q C03T 1.508(17) . ?
C03Q C040 1.403(16) . ?
C03R C05X 1.509(18) . ?
C03U C04R 1.39(2) . ?
C03V C050 1.481(15) . ?
C03W C04D 1.33(2) . ?
C03Y C044 1.349(17) . ?
C03Z C04W 1.396(17) . ?
C03Z C052 1.396(16) . ?
C03Z C064 1.525(18) . ?
C041 C04N 1.474(16) . ?
C042 C04M 1.348(16) . ?
C043 C0 1.501(17) . ?
C043 C4AA 1.52(2) . ?
C043 C2AA 1.59(2) . ?
C043 C13 1.534(17) . ?
C043 C14 1.545(17) . ?
C043 C16 1.56(2) . ?
C046 C04D 1.41(2) . ?
C047 C048 1.359(17) . ?
C048 C049 1.399(17) . ?
C04A C04V 1.546(15) . ?
C04A C05C 1.504(18) . ?
C04A C05O 1.544(18) . ?
C04A C061 1.547(18) . ?
C04C C054 1.383(18) . ?
C04C C05D 1.360(18) . ?
C04I C05W 1.35(2) . ?
C04J C04M 1.503(16) . ?
C04J C04S 1.523(16) . ?
C04K C04U 1.499(17) . ?
C04L C05M 1.512(18) . ?
C04M C04Z 1.418(15) . ?
C04N C05H 1.499(19) . ?
C04P C05E 1.367(16) . ?
C04Q C05T 1.39(2) . ?
C04R C05E 1.41(2) . ?
C04S C051 1.389(16) . ?
C04S C052 1.405(16) . ?
C04V C04X 1.395(16) . ?
C04V C04Z 1.400(17) . ?
C04W C05J 1.379(16) . ?
C04Y C053 1.351(18) . ?
C050 C05B 1.513(15) . ?
C051 C05J 1.411(15) . ?
C053 C05N 1.544(17) . ?
C054 C055 1.39(2) . ?
C055 C056 1.37(2) . ?
C056 C057 1.35(2) . ?
C057 C05D 1.436(18) . ?
O058 C06H 1.40(2) . ?
O058 C06I 1.42(2) . ?
C059 C05F 1.511(18) . ?
C05A C05X 1.464(18) . ?
C05B C05S 1.392(16) . ?
C05F C063 1.520(18) . ?
C05G C05M 1.460(19) . ?
C05K C05Z 1.41(2) . ?
C05N C3AA 1.54(2) . ?
C05N C5AA 1.54(2) . ?
C05N C3B 1.54(2) . ?
C05N C9 1.57(2) . ?
C05N C3A 1.54(2) . ?
C05N C11 1.56(2) . ?
C05P C06A 1.411(18) . ?
C05Q C06A 1.52(2) . ?
C05Q C6 1.55(2) . ?
C05Q C7 1.56(2) . ?
C05Q C12B 1.55(2) . ?
C05Q C12A 1.57(2) . ?
C05Q C17 1.57(2) . ?
C05Q C18 1.56(2) . ?
C05S C06A 1.406(18) . ?
C05W C06B 1.39(3) . ?
C05Z C06B 1.33(3) . ?
C064 C5 1.50(2) . ?
C064 C8B 1.56(2) . ?
C064 C1AA 1.503(19) . ?
C064 C0AA 1.54(2) . ?
C064 C8A 1.50(2) . ?
C064 C12 1.527(18) . ?
C06C C06I 1.50(2) . ?
C06F C06H 1.57(2) . ?

loop_
_geom_torsion_atom_site_label_1
_geom_torsion_atom_site_label_2
_geom_torsion_atom_site_label_3
_geom_torsion_atom_site_label_4
_geom_torsion
_geom_torsion_site_symmetry_1
_geom_torsion_site_symmetry_2
_geom_torsion_site_symmetry_3
_geom_torsion_site_symmetry_4
_geom_torsion_publ_flag
Ir1 N4 C012 C01D 173.0(8) . . . . ?
Ir1 N4 C02G C00Y -1.1(12) . . . . ?
Ir1 N4 C02G C03P -177.2(8) . . . . ?
Ir1 N1 N00S N00W -175.5(6) . . . . ?
Ir1 N1 C01L C02J -1.1(12) . . . . ?
Ir1 N1 C01L C03J 177.2(7) . . . . ?
Ir1 N3 C00Y C01Y 179.0(8) . . . . ?
Ir1 N3 C00Y C02G -1.9(12) . . . . ?
Ir1 N3 C03Y C044 -177.3(9) . . . . ?
Ir1 N2 N011 N00Z 177.2(8) . . . . ?
Ir1 N2 C02Y C031 -177.8(8) . . . . ?
Ir1 N2 C02Y C03H 5.1(12) . . . . ?
Ir1 C2 C02N C03S -169.3(9) . . . . ?
Ir1 C2 C03H C02Y -9.9(13) . . . . ?
Ir1 C2 C03H C03M 168.0(9) . . . . ?
Ir1 C1 C02J C01L -8.5(12) . . . . ?
Ir1 C1 C02J C028 173.7(8) . . . . ?
Ir1 C1 C04B C01O -173.5(9) . . . . ?
Ir2 N5 N01E N00V 173.4(7) . . . . ?
Ir2 N5 C01W C01U -174.6(7) . . . . ?
Ir2 N5 C01W C02E 0.8(12) . . . . ?
Ir2 N8 C01V C02K -5.6(13) . . . . ?
Ir2 N8 C01V C03B 175.7(9) . . . . ?
Ir2 N8 C024 C02L -175.2(9) . . . . ?
Ir2 N6 N00P N00U 179.0(7) . . . . ?
Ir2 N6 C010 C01M -179.9(8) . . . . ?
Ir2 N6 C010 C02I 2.5(13) . . . . ?
Ir2 N7 C01P C036 -173.0(8) . . . . ?
Ir2 N7 C02K C01V -0.9(13) . . . . ?
Ir2 N7 C02K C05L 176.4(8) . . . . ?
Ir2 C4 C02I C010 3.9(13) . . . . ?
Ir2 C4 C02I C02C -175.6(9) . . . . ?
Ir2 C4 C047 C048 173.9(9) . . . . ?
Ir2 C3 C02D C03G 175.1(9) . . . . ?
Ir2 C3 C02E C01W 5.2(12) . . . . ?
Ir2 C3 C02E C03A -174.3(9) . . . . ?
O00C C016 C01B N00U -66.0(12) . . . . ?
O00C C01G C020 C02R -8.4(16) . . . . ?
O00C C01G C020 C02Z 175.9(10) . . . . ?
N4 C012 C01D C03I 3.0(17) . . . . ?
N4 C02G C03P C01C -175.6(10) . . . . ?
N4 C02G C03P C03I 4.4(16) . . . . ?
O00E C03R C05X C05A 77.2(17) . . . . ?
O00F C01X C038 N00Z 65.9(12) . . . . ?
N5 C01W C02E C3 -4.0(14) . . . . ?
N5 C01W C02E C03A 175.5(10) . . . . ?
O00H C039 C03V C03N 176.1(9) . . . . ?
O00H C039 C03V C050 -8.8(16) . . . . ?
O00H C041 C04N C05H -69.9(15) . . . . ?
O00J C042 C04M C04J -6.9(16) . . . . ?
O00J C042 C04M C04Z -179.7(9) . . . . ?
O00J C05G C05M C04L -175.5(11) . . . . ?
N8 C01V C02K N7 4.5(16) . . . . ?
N8 C01V C02K C05L -172.9(10) . . . . ?
N8 C01V C03B C02Q -3.5(18) . . . . ?
N8 C01V C03B C03X 178.1(11) . . . . ?
N8 C024 C02L C02Q 4.0(19) . . . . ?
O00L C04Q C05T C02T 179.5(12) . . . . ?
N1 N00S N00W C03J -0.7(12) . . . . ?
N1 N00S N00W C04K -175.4(9) . . . . ?
N1 C01L C02J C1 6.3(14) . . . . ?
N1 C01L C02J C028 -176.0(10) . . . . ?
N1 C01L C03J N00W -1.8(13) . . . . ?
N6 N00P N00U C01B 171.9(9) . . . . ?
N6 N00P N00U C01M -0.5(12) . . . . ?
N6 C010 C01M N00U 1.5(14) . . . . ?
N6 C010 C02I C4 -4.3(15) . . . . ?
N6 C010 C02I C02C 175.2(11) . . . . ?
O00O C02U C032 C03T -7.7(17) . . . . ?
O00O C02U C032 C05P 176.8(11) . . . . ?
O00O C02U C05B C050 10.1(17) . . . . ?
O00O C02U C05B C05S -174.9(10) . . . . ?
N00P N6 C010 C01M -2.0(13) . . . . ?
N00P N6 C010 C02I -179.6(9) . . . . ?
N00P N00U C01B C016 157.2(9) . . . . ?
N00P N00U C01M C010 -0.6(14) . . . . ?
N3 C00Y C01Y C02H -2.2(16) . . . . ?
N3 C00Y C01Y C030 174.7(10) . . . . ?
N3 C00Y C02G N4 2.0(14) . . . . ?
N3 C00Y C02G C03P 178.2(10) . . . . ?
N3 C03Y C044 C02H 0(2) . . . . ?
O00R C03D C03K N00V -64.6(14) . . . . ?
O00R C051 C05J C035 -14.1(16) . . . . ?
O00R C051 C05J C04W 171.8(10) . . . . ?
N00S N1 C01L C02J -176.8(9) . . . . ?
N00S N1 C01L C03J 1.5(12) . . . . ?
N00S N00W C03J C01L 1.6(14) . . . . ?
N00S N00W C04K C04U -161.8(10) . . . . ?
N7 C01P C036 C022 -1.1(17) . . . . ?
N7 C02K C05L C022 -4.2(17) . . . . ?
N7 C02K C05L C02S 174.7(11) . . . . ?
N00V C01U C01W N5 0.3(13) . . . . ?
N00V C01U C01W C02E -173.4(13) . . . . ?
N00W C04K C04U O00O 67.8(14) . . . . ?
N2 C02Y C031 N00Z 0.0(13) . . . . ?
N2 C02Y C03H C2 3.0(14) . . . . ?
N2 C02Y C03H C03M -175.0(11) . . . . ?
C00Y N3 C03Y C044 -0.2(18) . . . . ?
C00Y C01Y C02H C03L -174.2(12) . . . . ?
C00Y C01Y C02H C044 1.4(17) . . . . ?
C00Y C01Y C030 C01C 5.5(17) . . . . ?
C00Y C02G C03P C01C 8.4(16) . . . . ?
C00Y C02G C03P C03I -171.6(10) . . . . ?
C010 N6 N00P N00U 1.5(11) . . . . ?
N011 N2 C02Y C031 0.0(13) . . . . ?
N011 N2 C02Y C03H -177.1(9) . . . . ?
N011 N00Z C031 C02Y -0.1(13) . . . . ?
N011 N00Z C038 C01X -152.6(9) . . . . ?
C012 N4 C02G C00Y 176.0(9) . . . . ?
C012 N4 C02G C03P -0.1(15) . . . . ?
C012 C01D C03I C014 -176.6(10) . . . . ?
C012 C01D C03I C03P 1.5(16) . . . . ?
C013 C018 C01F C01T -176.3(10) . . . . ?
C013 C018 C02B O00E -0.6(14) . . . . ?
C013 C018 C02B C026 175.4(10) . . . . ?
C013 C021 C023 C053 173.4(11) . . . . ?
C013 C021 C045 O00F 11.9(17) . . . . ?
C013 C021 C045 C03O -167.7(11) . . . . ?
C014 C01Q C046 C04D 2.0(19) . . . . ?
C014 C02A C03W C04D 2.4(19) . . . . ?
C014 C03I C03P C01C -6.8(18) . . . . ?
C014 C03I C03P C02G 173.2(10) . . . . ?
C016 O00C C01G C019 110.7(11) . . . . ?
C016 O00C C01G C020 -72.7(12) . . . . ?
C017 C019 C01G O00C 7.5(16) . . . . ?
C017 C019 C01G C020 -169.2(10) . . . . ?
C017 C019 C02F C03C 176.0(10) . . . . ?
C017 C01S C040 O00L 0.1(17) . . . . ?
C017 C01S C040 C03Q 175.0(10) . . . . ?
C018 C013 C021 C023 -62.6(14) . . . . ?
C018 C013 C021 C045 111.8(12) . . . . ?
C018 C01F C01T C01I 0.2(16) . . . . ?
C018 C01F C01T C03E 176.1(10) . . . . ?
C019 C017 C01S C01N 102.8(12) . . . . ?
C019 C017 C01S C040 -74.5(14) . . . . ?
C019 C01G C020 C02R 168.2(9) . . . . ?
C019 C01G C020 C02Z -7.5(16) . . . . ?
C019 C02F C03C C02Z -5.8(18) . . . . ?
C019 C02F C03C C037 177.3(11) . . . . ?
C2 C02N C03S C033 0.6(18) . . . . ?
C2 C03H C03M C033 4.0(19) . . . . ?
C01B N00U C01M C010 -172.1(10) . . . . ?
C01D C03I C03P C01C 175.1(11) . . . . ?
C01D C03I C03P C02G -4.9(15) . . . . ?
N01E N5 C01W C01U -0.3(12) . . . . ?
N01E N5 C01W C02E 175.1(9) . . . . ?
N01E N00V C01U C01W -0.2(14) . . . . ?
N01E N00V C03K C03D 166.1(10) . . . . ?
C01F C018 C02B O00E -177.1(9) . . . . ?
C01F C018 C02B C026 -1.2(15) . . . . ?
C01F C01T C03E C02W -55.8(13) . . . . ?
C01F C01T C03E C04E 66.5(13) . . . . ?
C01F C01T C03E C04F -175.2(10) . . . . ?
C01G O00C C016 C01B -86.8(11) . . . . ?
C01G C019 C02F C03C 2.2(17) . . . . ?
C01G C020 C02R C025 -112.8(11) . . . . ?
C01G C020 C02Z C03C 3.8(18) . . . . ?
C4 C047 C048 C049 -2.0(18) . . . . ?
C01I C01T C03E C02W 119.9(12) . . . . ?
C01I C01T C03E C04E -117.8(12) . . . . ?
C01I C01T C03E C04F 0.5(15) . . . . ?
C01I C026 C02B O00E 177.7(9) . . . . ?
C01I C026 C02B C018 1.7(15) . . . . ?
C01I C026 C035 C05J -88.7(12) . . . . ?
C3 C02D C03G C04O 0.2(18) . . . . ?
C3 C02E C03A C04O -2.1(17) . . . . ?
C01L N1 N00S N00W -0.5(11) . . . . ?
C01M N00U C01B C016 -31.5(16) . . . . ?
C01M C010 C02I C4 179.2(15) . . . . ?
C01M C010 C02I C02C -1(2) . . . . ?
C01N C01R C02O C03Q -1.5(16) . . . . ?
C01N C01R C05F C02V -29.9(15) . . . . ?
C01N C01R C05F C059 87.9(15) . . . . ?
C01N C01R C05F C063 -150.2(12) . . . . ?
C01N C01S C040 O00L -177.3(10) . . . . ?
C01N C01S C040 C03Q -2.3(17) . . . . ?
C01P N7 C02K C01V -176.7(10) . . . . ?
C01P N7 C02K C05L 0.6(16) . . . . ?
C01Q C014 C02A C03W 2.0(17) . . . . ?
C01Q C014 C03I C01D 134.8(12) . . . . ?
C01Q C014 C03I C03P -43.3(16) . . . . ?
C01Q C046 C04D C03W 3(2) . . . . ?
C01R C01N C01S C017 -176.2(10) . . . . ?
C01R C01N C01S C040 1.2(17) . . . . ?
C01R C02O C03Q C03T 174.4(10) . . . . ?
C01R C02O C03Q C040 0.4(17) . . . . ?
C01S C017 C019 C01G 108.3(12) . . . . ?
C01S C017 C019 C02F -65.3(14) . . . . ?
C01S C01N C01R C02O 0.7(17) . . . . ?
C01S C01N C01R C05F -176.3(11) . . . . ?
C01T C01I C026 C02B -1.3(16) . . . . ?
C01T C01I C026 C035 168.4(10) . . . . ?
C01U N00V N01E N5 0.0(13) . . . . ?
C01U N00V C03K C03D -18.1(18) . . . . ?
C01U C01W C02E C3 169.3(13) . . . . ?
C01U C01W C02E C03A -11(2) . . . . ?
C01V N8 C024 C02L -0.7(18) . . . . ?
C01V C02K C05L C022 173.0(10) . . . . ?
C01V C02K C05L C02S -8.0(16) . . . . ?
C01V C03B C03X C02S -2(2) . . . . ?
C01W N5 N01E N00V 0.2(11) . . . . ?
C01W C02E C03A C04O 178.5(11) . . . . ?
C01X O00F C045 C021 73.9(13) . . . . ?
C01X O00F C045 C03O -106.5(12) . . . . ?
C01Y C00Y C02G N4 -178.9(10) . . . . ?
C01Y C00Y C02G C03P -2.7(16) . . . . ?
C01Y C02H C03L C04I -135.7(13) . . . . ?
C01Y C02H C03L C05K 47.4(19) . . . . ?
C01Y C02H C044 C03Y -0.2(19) . . . . ?
C01Z C022 C036 C01P 175.4(10) . . . . ?
C01Z C022 C05L C02K -173.0(10) . . . . ?
C01Z C022 C05L C02S 8.2(18) . . . . ?
C01Z C02M C03U C04R 2.1(19) . . . . ?
C01Z C04P C05E C04R 2.0(19) . . . . ?
C020 C02Z C03C C02F 2.8(18) . . . . ?
C020 C02Z C03C C037 179.7(12) . . . . ?
C021 C013 C018 C01F 90.8(12) . . . . ?
C021 C013 C018 C02B -85.6(12) . . . . ?
C021 C023 C053 C04Y -4.3(18) . . . . ?
C021 C023 C053 C05N 179.8(11) . . . . ?
C022 C01Z C02M C03U -178.8(11) . . . . ?
C022 C01Z C04P C05E 176.7(11) . . . . ?
C023 C021 C045 O00F -173.5(10) . . . . ?
C023 C021 C045 C03O 6.9(16) . . . . ?
C023 C053 C05N C3AA -4(2) . . . . ?
C023 C053 C05N C5AA -141(2) . . . . ?
C023 C053 C05N C3B 96.9(19) . . . . ?
C023 C053 C05N C9 -29(2) . . . . ?
C023 C053 C05N C3A 119.9(18) . . . . ?
C023 C053 C05N C11 -137(2) . . . . ?
C024 N8 C01V C02K 179.1(10) . . . . ?
C024 N8 C01V C03B 0.5(16) . . . . ?
C024 C02L C02Q C03B -6.9(18) . . . . ?
C024 C02L C02Q C04C 176.5(11) . . . . ?
C025 C039 C03V C03N -8.4(17) . . . . ?
C025 C039 C03V C050 166.8(10) . . . . ?
C026 C01I C01T C01F 0.4(16) . . . . ?
C026 C01I C01T C03E -175.3(10) . . . . ?
C026 C035 C05J C04W 54.7(14) . . . . ?
C026 C035 C05J C051 -119.4(11) . . . . ?
C027 C029 C03O C045 -109.5(14) . . . . ?
C027 C029 C03O C04Y 67.6(14) . . . . ?
C027 C042 C04M C04J 171.0(10) . . . . ?
C027 C042 C04M C04Z -1.8(16) . . . . ?
C029 C027 C042 O00J 6.7(17) . . . . ?
C029 C027 C042 C04M -171.2(11) . . . . ?
C029 C027 C04X C04V 172.7(11) . . . . ?
C029 C03O C045 O00F -9.4(17) . . . . ?
C029 C03O C045 C021 170.3(11) . . . . ?
C029 C03O C04Y C053 -176.2(12) . . . . ?
C02A C014 C01Q C046 -4.2(18) . . . . ?
C02A C014 C03I C01D -40.8(15) . . . . ?
C02A C014 C03I C03P 141.1(12) . . . . ?
C02A C03W C04D C046 -5(2) . . . . ?
C02B O00E C03R C05X 173.5(11) . . . . ?
C02B C018 C01F C01T 0.2(15) . . . . ?
C02B C026 C035 C05J 80.8(12) . . . . ?
C02D C3 C02E C01W -175.7(10) . . . . ?
C02D C3 C02E C03A 4.8(16) . . . . ?
C02D C03G C04O C03A 2.8(17) . . . . ?
C02E C3 C02D C03G -3.8(17) . . . . ?
C02E C03A C04O C03G -1.7(17) . . . . ?
C02F C019 C01G O00C -178.9(10) . . . . ?
C02F C019 C01G C020 4.5(16) . . . . ?
C02G N4 C012 C01D -3.6(15) . . . . ?
C02G C00Y C01Y C02H 178.8(10) . . . . ?
C02G C00Y C01Y C030 -4.4(16) . . . . ?
C02H C01Y C030 C01C -177.9(12) . . . . ?
C02H C03L C04I C05W -179.7(14) . . . . ?
C02H C03L C05K C05Z 178.9(13) . . . . ?
C02I C010 C01M N00U 178.3(14) . . . . ?
C02I C4 C047 C048 1.8(17) . . . . ?
C02I C02C C049 C048 -3.0(18) . . . . ?
C02J C1 C04B C01O -1.8(17) . . . . ?
C02J C01L C03J N00W 175.9(13) . . . . ?
C02J C028 C02P C01O -3.4(18) . . . . ?
C02K N7 C01P C036 2.1(16) . . . . ?
C02K C01V C03B C02Q 177.9(11) . . . . ?
C02K C01V C03B C03X -0.5(18) . . . . ?
C02L C02Q C03B C01V 6.8(19) . . . . ?
C02L C02Q C03B C03X -175.0(13) . . . . ?
C02L C02Q C04C C054 50.1(17) . . . . ?
C02L C02Q C04C C05D -127.1(14) . . . . ?
C02M C01Z C022 C036 42.9(15) . . . . ?
C02M C01Z C022 C05L -139.2(12) . . . . ?
C02M C01Z C04P C05E -0.3(17) . . . . ?
C02M C03U C04R C05E 0(2) . . . . ?
C02N C2 C03H C02Y 176.4(9) . . . . ?
C02N C2 C03H C03M -5.6(17) . . . . ?
C02O C01R C05F C02V 153.2(11) . . . . ?
C02O C01R C05F C059 -89.0(14) . . . . ?
C02O C01R C05F C063 32.9(16) . . . . ?
C02O C03Q C03T C032 -98.7(12) . . . . ?
C02O C03Q C040 O00L 176.7(10) . . . . ?
C02O C03Q C040 C01S 1.6(17) . . . . ?
C02P C01O C04B C1 0.1(18) . . . . ?
C02P C028 C02J C1 1.7(17) . . . . ?
C02P C028 C02J C01L -175.8(11) . . . . ?
C02Q C03B C03X C02S 179.8(14) . . . . ?
C02Q C04C C054 C055 -175.1(12) . . . . ?
C02Q C04C C05D C057 177.4(12) . . . . ?
C02R C020 C02Z C03C -172.1(10) . . . . ?
C02R C025 C039 O00H 3.6(15) . . . . ?
C02R C025 C039 C03V -171.9(10) . . . . ?
C02R C025 C04H C03F 178.4(10) . . . . ?
C02U O00O C04U C04K 87.9(12) . . . . ?
C02U C032 C03T C03Q -118.4(13) . . . . ?
C02U C032 C05P C06A -2.4(19) . . . . ?
C02U C05B C05S C06A -1.5(19) . . . . ?
C02Y N2 N011 N00Z -0.1(12) . . . . ?
C02Y C03H C03M C033 -178.2(11) . . . . ?
C02Z C020 C02R C025 63.1(13) . . . . ?
C030 C01C C03P C02G -7.4(17) . . . . ?
C030 C01C C03P C03I 172.6(12) . . . . ?
C030 C01Y C02H C03L 9.2(19) . . . . ?
C030 C01Y C02H C044 -175.2(11) . . . . ?
C031 N00Z N011 N2 0.1(12) . . . . ?
C031 N00Z C038 C01X 33.0(16) . . . . ?
C031 C02Y C03H C2 -172.9(14) . . . . ?
C031 C02Y C03H C03M 9(2) . . . . ?
C032 C02U C05B C050 -165.7(11) . . . . ?
C032 C02U C05B C05S 9.3(18) . . . . ?
C032 C05P C06A C05Q -174.7(13) . . . . ?
C032 C05P C06A C05S 9(2) . . . . ?
C035 C026 C02B O00E 7.8(14) . . . . ?
C035 C026 C02B C018 -168.2(10) . . . . ?
C036 C022 C05L C02K 5.0(15) . . . . ?
C036 C022 C05L C02S -173.9(11) . . . . ?
C038 N00Z N011 N2 -175.1(9) . . . . ?
C038 N00Z C031 C02Y 174.7(10) . . . . ?
C039 O00H C041 C04N -174.6(10) . . . . ?
C039 C025 C02R C020 89.6(12) . . . . ?
C039 C025 C04H C03F 0.1(17) . . . . ?
C039 C03V C050 C05B -82.5(13) . . . . ?
C03B C01V C02K N7 -176.9(11) . . . . ?
C03B C01V C02K C05L 5.7(17) . . . . ?
C03B C02Q C04C C054 -126.3(14) . . . . ?
C03B C02Q C04C C05D 56.5(18) . . . . ?
C03D O00R C051 C04S 104.6(12) . . . . ?
C03D O00R C051 C05J -71.7(13) . . . . ?
C03F C03N C03V C039 4.3(17) . . . . ?
C03F C03N C03V C050 -170.9(11) . . . . ?
C03H C2 C02N C03S 3.3(16) . . . . ?
C03H C02Y C031 N00Z 176.1(12) . . . . ?
C03I C014 C01Q C046 -179.9(11) . . . . ?
C03I C014 C02A C03W 177.7(11) . . . . ?
C03J N00W C04K C04U 24.4(18) . . . . ?
C03J C01L C02J C1 -171.2(14) . . . . ?
C03J C01L C02J C028 6(2) . . . . ?
C03K N00V N01E N5 176.5(9) . . . . ?
C03K N00V C01U C01W -176.1(11) . . . . ?
C03L C02H C044 C03Y 175.4(13) . . . . ?
C03L C04I C05W C06B 2(2) . . . . ?
C03L C05K C05Z C06B -1(2) . . . . ?
C03M C033 C03S C02N -2.5(19) . . . . ?
C03N C03F C043 C0 121.3(15) . . . . ?
C03N C03F C043 C4AA -95(2) . . . . ?
C03N C03F C043 C2AA 34(2) . . . . ?
C03N C03F C043 C13 -119.3(14) . . . . ?
C03N C03F C043 C14 -4.6(17) . . . . ?
C03N C03F C043 C16 147.8(18) . . . . ?
C03N C03F C04H C025 -3.7(17) . . . . ?
C03N C03V C050 C05B 92.4(12) . . . . ?
C03O C04Y C053 C023 4.4(19) . . . . ?
C03O C04Y C053 C05N -179.8(11) . . . . ?
C03P C01C C030 C01Y 0.6(19) . . . . ?
C03R O00E C02B C018 -92.4(12) . . . . ?
C03R O00E C02B C026 91.6(12) . . . . ?
C03S C033 C03M C03H 0.4(19) . . . . ?
C03T C032 C05P C06A -178.1(12) . . . . ?
C03T C03Q C040 O00L 2.8(17) . . . . ?
C03T C03Q C040 C01S -172.3(11) . . . . ?
C03U C04R C05E C04P -2(2) . . . . ?
C03V C050 C05B C02U 114.9(12) . . . . ?
C03V C050 C05B C05S -59.9(14) . . . . ?
C03X C02S C05L C022 -175.3(13) . . . . ?
C03X C02S C05L C02K 6(2) . . . . ?
C03Y N3 C00Y C01Y 1.5(16) . . . . ?
C03Y N3 C00Y C02G -179.4(10) . . . . ?
C03Z C04W C05J C035 -172.9(12) . . . . ?
C03Z C04W C05J C051 1.2(19) . . . . ?
C040 O00L C04Q C05T -70.2(17) . . . . ?
C040 C03Q C03T C032 74.9(15) . . . . ?
C041 O00H C039 C025 90.8(12) . . . . ?
C041 O00H C039 C03V -93.4(12) . . . . ?
C042 O00J C05G C05M 71.5(14) . . . . ?
C042 C027 C029 C03O 77.3(15) . . . . ?
C042 C027 C04X C04V -0.6(17) . . . . ?
C042 C04M C04Z C04V 1.1(16) . . . . ?
C043 C03F C03N C03V 176.0(11) . . . . ?
C043 C03F C04H C025 -178.4(10) . . . . ?
C044 C02H C03L C04I 48.8(19) . . . . ?
C044 C02H C03L C05K -128.1(15) . . . . ?
C045 O00F C01X C038 83.7(11) . . . . ?
C045 C021 C023 C053 -1.3(17) . . . . ?
C045 C03O C04Y C053 1.1(18) . . . . ?
C047 C4 C02I C010 177.2(10) . . . . ?
C047 C4 C02I C02C -2.3(16) . . . . ?
C047 C048 C049 C02C 2.6(18) . . . . ?
C049 C02C C02I C010 -176.5(11) . . . . ?
C049 C02C C02I C4 2.9(17) . . . . ?
C04A C04V C04X C027 176.2(11) . . . . ?
C04A C04V C04Z C04M -176.6(10) . . . . ?
C04B C1 C02J C01L 178.7(10) . . . . ?
C04B C1 C02J C028 0.9(16) . . . . ?
C04B C01O C02P C028 2.6(19) . . . . ?
C04C C02Q C03B C01V -176.9(11) . . . . ?
C04C C02Q C03B C03X 1(2) . . . . ?
C04C C054 C055 C056 -3(2) . . . . ?
C04H C025 C02R C020 -88.6(12) . . . . ?
C04H C025 C039 O00H -178.1(9) . . . . ?
C04H C025 C039 C03V 6.4(17) . . . . ?
C04H C03F C03N C03V 1.4(18) . . . . ?
C04H C03F C043 C0 -64.3(17) . . . . ?
C04H C03F C043 C4AA 79(2) . . . . ?
C04H C03F C043 C2AA -151.3(17) . . . . ?
C04H C03F C043 C13 55.0(16) . . . . ?
C04H C03F C043 C14 169.8(13) . . . . ?
C04H C03F C043 C16 -38(2) . . . . ?
C04I C03L C05K C05Z 2(2) . . . . ?
C04I C05W C06B C05Z -2(3) . . . . ?
C04J C04M C04Z C04V -172.1(10) . . . . ?
C04J C04S C051 O00R 16.2(17) . . . . ?
C04J C04S C051 C05J -167.6(11) . . . . ?
C04J C04S C052 C03Z 171.8(12) . . . . ?
C04K N00W C03J C01L 175.5(10) . . . . ?
C04M C04J C04S C051 114.6(12) . . . . ?
C04M C04J C04S C052 -56.6(15) . . . . ?
C04P C01Z C022 C036 -134.0(12) . . . . ?
C04P C01Z C022 C05L 43.8(16) . . . . ?
C04P C01Z C02M C03U -1.8(17) . . . . ?
C04Q O00L C040 C01S -78.9(15) . . . . ?
C04Q O00L C040 C03Q 106.0(13) . . . . ?
C04S C04J C04M C042 -79.9(13) . . . . ?
C04S C04J C04M C04Z 92.9(12) . . . . ?
C04S C051 C05J C035 169.6(10) . . . . ?
C04S C051 C05J C04W -4.6(17) . . . . ?
C04T C037 C03C C02F -31.3(18) . . . . ?
C04T C037 C03C C02Z 151.9(13) . . . . ?
C04U O00O C02U C032 -110.8(12) . . . . ?
C04U O00O C02U C05B 73.3(13) . . . . ?
C04W C03Z C052 C04S -4(2) . . . . ?
C04W C03Z C064 C5 -133(2) . . . . ?
C04W C03Z C064 C8B -46(2) . . . . ?
C04W C03Z C064 C1AA 68(2) . . . . ?
C04W C03Z C064 C0AA 110.0(19) . . . . ?
C04W C03Z C064 C8A -7(3) . . . . ?
C04W C03Z C064 C12 -162.4(18) . . . . ?
C04X C027 C029 C03O -95.5(13) . . . . ?
C04X C027 C042 O00J 179.5(10) . . . . ?
C04X C027 C042 C04M 1.6(17) . . . . ?
C04X C04V C04Z C04M -0.2(16) . . . . ?
C04Y C03O C045 O00F 173.5(10) . . . . ?
C04Y C03O C045 C021 -6.9(17) . . . . ?
C04Y C053 C05N C3AA -179.6(19) . . . . ?
C04Y C053 C05N C5AA 43(3) . . . . ?
C04Y C053 C05N C3B -78.8(19) . . . . ?
C04Y C053 C05N C9 155.4(18) . . . . ?
C04Y C053 C05N C3A -56(2) . . . . ?
C04Y C053 C05N C11 48(3) . . . . ?
C04Z C04V C04X C027 0.0(17) . . . . ?
C050 C05B C05S C06A 173.6(12) . . . . ?
C051 O00R C03D C03K -87.6(12) . . . . ?
C051 C04S C052 C03Z 0.5(19) . . . . ?
C052 C03Z C04W C05J 3(2) . . . . ?
C052 C03Z C064 C5 45(2) . . . . ?
C052 C03Z C064 C8B 131.7(19) . . . . ?
C052 C03Z C064 C1AA -114(2) . . . . ?
C052 C03Z C064 C0AA -72(2) . . . . ?
C052 C03Z C064 C8A 171(2) . . . . ?
C052 C03Z C064 C12 15(2) . . . . ?
C052 C04S C051 O00R -172.5(11) . . . . ?
C052 C04S C051 C05J 3.7(18) . . . . ?
C054 C04C C05D C057 0(2) . . . . ?
C054 C055 C056 C057 2(2) . . . . ?
C055 C056 C057 C05D 0(2) . . . . ?
C056 C057 C05D C04C -1(2) . . . . ?
C05B C02U C032 C03T 168.1(12) . . . . ?
C05B C02U C032 C05P -7.5(18) . . . . ?
C05B C05S C06A C05P -7(2) . . . . ?
C05B C05S C06A C05Q 176.7(13) . . . . ?
C05C C04A C04V C04X 20.4(16) . . . . ?
C05C C04A C04V C04Z -163.4(11) . . . . ?
C05D C04C C054 C055 2(2) . . . . ?
C05F C01R C02O C03Q 175.5(10) . . . . ?
C05G O00J C042 C027 74.6(13) . . . . ?
C05G O00J C042 C04M -107.4(12) . . . . ?
C05K C03L C04I C05W -3(2) . . . . ?
C05K C05Z C06B C05W 1(3) . . . . ?
C05L C022 C036 C01P -2.6(15) . . . . ?
C05L C02S C03X C03B -1(2) . . . . ?
C05O C04A C04V C04X 143.8(13) . . . . ?
C05O C04A C04V C04Z -40.0(16) . . . . ?
C05P C032 C03T C03Q 57.2(15) . . . . ?
C05Y C037 C03C C02F -158.7(14) . . . . ?
C05Y C037 C03C C02Z 24.5(19) . . . . ?
C061 C04A C04V C04X -97.9(14) . . . . ?
C061 C04A C04V C04Z 78.3(13) . . . . ?
C064 C03Z C04W C05J -179.6(13) . . . . ?
C064 C03Z C052 C04S 178.7(13) . . . . ?
C06G C037 C03C C02F 85.4(14) . . . . ?
C06G C037 C03C C02Z -91.4(15) . . . . ?
C06H O058 C06I C06C -177.9(18) . . . . ?
C06I O058 C06H C06F -176.0(18) . . . . ?
C6 C05Q C06A C05P -8(3) . . . . ?
C6 C05Q C06A C05S 168(2) . . . . ?
C7 C05Q C06A C05P 72(2) . . . . ?
C7 C05Q C06A C05S -112(2) . . . . ?
C12B C05Q C06A C05P -176(2) . . . . ?
C12B C05Q C06A C05S 0(3) . . . . ?
C12A C05Q C06A C05P -131.3(19) . . . . ?
C12A C05Q C06A C05S 44(2) . . . . ?
C17 C05Q C06A C05P -48(2) . . . . ?
C17 C05Q C06A C05S 127(2) . . . . ?
C18 C05Q C06A C05P 119(2) . . . . ?
C18 C05Q C06A C05S -66(2) . . . . ?

loop_
_twin_individual_id
_twin_individual_mass_fraction_refined
1 0.691(7)
2 0.309(7)

loop_
_smtbx_masks_void_nr
_smtbx_masks_void_average_x
_smtbx_masks_void_average_y
_smtbx_masks_void_average_z
_smtbx_masks_void_volume
_smtbx_masks_void_count_electrons
_smtbx_masks_void_content
1 0.042 -0.248 0.252 676.1 268.1 ?
2 -0.042 0.248 0.752 676.1 263.9 ?
3 0.071 0.165 0.152 27.2 0.0 ?
4 -0.071 0.835 0.652 27.2 0.0 ?
5 0.056 0.637 0.877 11.6 0.0 ?
6 0.138 0.781 0.754 42.6 0.0 ?
7 0.362 0.281 0.254 42.6 0.0 ?
8 0.458 0.252 0.752 676.1 265.5 ?
9 0.542 0.748 0.252 676.1 266.5 ?
10 0.429 0.665 0.652 27.2 0.0 ?
11 0.444 0.137 0.377 11.6 0.0 ?
12 0.571 0.335 0.152 27.2 0.0 ?
13 0.556 0.863 0.877 11.6 0.0 ?
14 0.638 0.719 0.754 42.6 2.5 ?
15 0.862 0.219 0.254 42.6 2.1 ?
16 0.944 0.363 0.377 11.6 0.0 ?
